data_1529378
loop_
_publ_author_name
'Katoono, Ryo'
'Kawai, Shunsuke'
'Fujiwara, Kenshu'
'Suzuki, Takanori'

_publ_section_title
;
 Controllability of dynamic double helices: quantitative analysis of the
 inversion of a screw-sense preference upon complexation
;
_journal_issue 11
_journal_name_full 'Chem. Sci.'
_journal_page_first 6592
_journal_paper_doi 10.1039/C5SC02614H
_journal_volume 6
_journal_year 2015
_chemical_formula_moiety 'C87 H75 N4 O4'
_chemical_formula_sum 'C87 H75 N4 O4'
_chemical_formula_weight 1240.57
_space_group_IT_number 2
_symmetry_cell_setting triclinic
_symmetry_Int_Tables_number 2
_symmetry_space_group_name_Hall '-P 1'
_symmetry_space_group_name_H-M 'P -1'
_atom_sites_solution_hydrogens geom
_atom_sites_solution_primary direct
_atom_sites_solution_secondary difmap
_audit_update_record
;
2015-06-01 deposited with the CCDC.
2015-08-07 downloaded from the CCDC.
;
_cell_angle_alpha 97.277(6)
_cell_angle_beta 99.848(12)
_cell_angle_gamma 100.275(13)
_cell_formula_units_Z 2
_cell_length_a 11.962(7)
_cell_length_b 15.810(9)
_cell_length_c 19.746(10)
_cell_measurement_reflns_used 5490
_cell_measurement_temperature 150
_cell_measurement_theta_max 27.40
_cell_measurement_theta_min 3.80
_cell_volume 3572(3)
_computing_cell_refinement 'CrystalClear-SM Expert 2.0 r16'
_computing_data_collection 'CrystalClear-SM Expert 2.0 r16 (Rigaku, 2013)'
_computing_data_reduction 'CrystalClear-SM Expert 2.0 r16'
_computing_molecular_graphics 'CrystalStructure 4.0'
_computing_publication_material 'CrystalStructure 4.0 (Rigaku, 2010)'
_computing_structure_refinement 'SHELXL97 (Sheldrick, 2008)'
_computing_structure_solution 'SIR92 (Altomare, et al., 1994)'
_diffrn_ambient_temperature 150
_diffrn_detector_area_resol_mean 7.314
_diffrn_measured_fraction_theta_full 0.973
_diffrn_measured_fraction_theta_max 0.973
_diffrn_measurement_device_type 'Rigaku Mercury70'
_diffrn_measurement_method \w
_diffrn_radiation_type 'Mo K\a'
_diffrn_radiation_wavelength 0.71075
_diffrn_reflns_av_R_equivalents 0.0591
_diffrn_reflns_limit_h_max 13
_diffrn_reflns_limit_h_min -11
_diffrn_reflns_limit_k_max 15
_diffrn_reflns_limit_k_min -18
_diffrn_reflns_limit_l_max 21
_diffrn_reflns_limit_l_min -22
_diffrn_reflns_number 18105
_diffrn_reflns_theta_full 24.00
_diffrn_reflns_theta_max 24.00
_diffrn_standards_number 0
_exptl_absorpt_coefficient_mu 0.070
_exptl_absorpt_correction_T_max 0.999
_exptl_absorpt_correction_T_min 0.695
_exptl_absorpt_correction_type multi-scan
_exptl_absorpt_process_details 'REQAB (Rigaku, 1998)'
_exptl_crystal_colour colorless
_exptl_crystal_density_diffrn 1.153
_exptl_crystal_density_method 'not measured'
_exptl_crystal_description needle
_exptl_crystal_F_000 1314.00
_exptl_crystal_size_max 0.200
_exptl_crystal_size_mid 0.010
_exptl_crystal_size_min 0.010
_refine_diff_density_max 1.060
_refine_diff_density_min -0.440
_refine_ls_extinction_method none
_refine_ls_goodness_of_fit_ref 1.314
_refine_ls_hydrogen_treatment constr
_refine_ls_number_parameters 826
_refine_ls_number_reflns 10924
_refine_ls_number_restraints 0
_refine_ls_R_factor_gt 0.1048
_refine_ls_shift/su_max 0.009
_refine_ls_structure_factor_coef Fsqd
_refine_ls_weighting_details 'w = 1/[\s^2^(Fo^2^)+(0.0000P)^2^+4.0000P] where P=(Fo^2^+2Fc^2^)/3'
_refine_ls_weighting_scheme calc
_refine_ls_wR_factor_ref 0.1880
_reflns_number_gt 4520
_reflns_number_total 10926
_reflns_threshold_expression F^2^>2.0\s(F^2^)
_cod_data_source_file c5sc02614h2.cif
_cod_data_source_block 140203r
_cod_depositor_comments 'Adding full bibliography for 1529378.cif.'
_cod_original_cell_volume 3572(4)
_cod_database_code 1529378

loop_
_symmetry_equiv_pos_site_id
_symmetry_equiv_pos_as_xyz
1 +X,+Y,+Z
2 -X,-Y,-Z

loop_
_atom_site_label
_atom_site_type_symbol
_atom_site_fract_x
_atom_site_fract_y
_atom_site_fract_z
_atom_site_U_iso_or_equiv
_atom_site_adp_type
_atom_site_occupancy
_atom_site_symmetry_multiplicity
_atom_site_calc_flag
_atom_site_refinement_flags
O1 O 1.3556(4) 0.3027(4) 1.0100(3) 0.084(2) Uani 1.0 2 d .
O2 O 0.9984(4) 0.0720(4) 1.2019(3) 0.0619(15) Uani 1.0 2 d .
O3 O -0.3541(4) 0.3605(3) 0.5131(3) 0.0539(14) Uani 1.0 2 d .
O4 O -0.0268(4) 0.2996(3) 0.2596(3) 0.0560(14) Uani 1.0 2 d .
N1 N 1.2092(5) 0.2595(4) 0.9157(4) 0.0540(17) Uani 1.0 2 d .
N2 N 0.8505(4) 0.1322(4) 1.1543(3) 0.0391(14) Uani 1.0 2 d .
N3 N -0.2735(4) 0.2628(4) 0.5694(3) 0.0406(14) Uani 1.0 2 d .
N4 N 0.1391(5) 0.3583(4) 0.3400(3) 0.0412(14) Uani 1.0 2 d .
C1 C 1.1759(5) 0.2282(5) 1.0286(4) 0.0423(18) Uani 1.0 2 d .
C2 C 1.1300(5) 0.2797(5) 1.0728(4) 0.0462(19) Uani 1.0 2 d .
C3 C 1.0566(5) 0.2446(5) 1.1146(4) 0.0423(18) Uani 1.0 2 d .
C4 C 1.0331(5) 0.1554(5) 1.1125(4) 0.0376(17) Uani 1.0 2 d .
C5 C 1.0824(6) 0.1015(5) 1.0705(4) 0.062(3) Uani 1.0 2 d .
C6 C 1.1514(6) 0.1388(5) 1.0276(4) 0.063(3) Uani 1.0 2 d .
C7 C 1.2552(6) 0.2685(5) 0.9835(4) 0.050(2) Uani 1.0 2 d .
C8 C 0.9579(6) 0.1157(5) 1.1594(4) 0.0430(18) Uani 1.0 2 d .
C9 C 1.2846(6) 0.2857(6) 0.8661(5) 0.080(3) Uani 1.0 2 d .
C10 C 1.2293(7) 0.3412(7) 0.8098(5) 0.098(4) Uani 1.0 2 d .
C11 C 1.2429(7) 0.4241(6) 0.8468(5) 0.093(4) Uani 1.0 2 d .
C12 C 1.1865(6) 0.4810(6) 0.7862(5) 0.076(3) Uani 1.0 2 d .
C13 C 0.7760(5) 0.1016(5) 1.2032(4) 0.0479(19) Uani 1.0 2 d .
C14 C 0.6611(5) 0.0430(5) 1.1647(4) 0.0446(18) Uani 1.0 2 d .
C15 C 0.6763(6) -0.0411(5) 1.1282(4) 0.051(2) Uani 1.0 2 d .
C16 C 0.5638(6) -0.0972(5) 1.0853(4) 0.068(3) Uani 1.0 2 d .
C17 C 1.0885(5) 0.2280(5) 0.8863(4) 0.0460(19) Uani 1.0 2 d .
C18 C 1.0548(6) 0.1476(5) 0.8442(4) 0.055(2) Uani 1.0 2 d .
C19 C 0.9388(6) 0.1191(5) 0.8115(4) 0.0462(19) Uani 1.0 2 d .
C20 C 0.8581(5) 0.1699(5) 0.8234(4) 0.0380(17) Uani 1.0 2 d .
C21 C 0.8937(6) 0.2500(5) 0.8672(4) 0.0437(18) Uani 1.0 2 d .
C22 C 1.0086(5) 0.2775(5) 0.8990(4) 0.0464(19) Uani 1.0 2 d .
C23 C 0.7397(6) 0.1392(5) 0.7875(4) 0.0446(19) Uani 1.0 2 d .
C24 C 0.6422(6) 0.1108(5) 0.7573(4) 0.0423(18) Uani 1.0 2 d .
C25 C 0.5265(5) 0.0715(5) 0.7200(3) 0.0361(16) Uani 1.0 2 d .
C26 C 0.5038(6) -0.0151(5) 0.6900(4) 0.0464(19) Uani 1.0 2 d .
C27 C 0.3937(6) -0.0557(5) 0.6540(4) 0.0483(19) Uani 1.0 2 d .
C28 C 0.3065(6) -0.0109(5) 0.6483(4) 0.0454(18) Uani 1.0 2 d .
C29 C 0.3267(6) 0.0781(5) 0.6777(4) 0.0411(17) Uani 1.0 2 d .
C30 C 0.4375(5) 0.1197(5) 0.7136(3) 0.0361(16) Uani 1.0 2 d .
C31 C 0.4638(5) 0.2106(5) 0.7425(4) 0.0375(17) Uani 1.0 2 d .
C32 C 0.4912(5) 0.2855(5) 0.7658(4) 0.0338(16) Uani 1.0 2 d .
C33 C 0.5176(5) 0.3771(4) 0.7923(4) 0.0306(15) Uani 1.0 2 d .
C34 C 0.4889(5) 0.4390(4) 0.7498(4) 0.0325(16) Uani 1.0 2 d .
C35 C 0.5116(5) 0.5268(5) 0.7766(4) 0.0384(17) Uani 1.0 2 d .
C36 C 0.5607(5) 0.5562(5) 0.8462(4) 0.0410(17) Uani 1.0 2 d .
C37 C 0.5900(5) 0.4965(5) 0.8889(4) 0.0421(18) Uani 1.0 2 d .
C38 C 0.5708(5) 0.4069(5) 0.8626(4) 0.0371(17) Uani 1.0 2 d .
C39 C 0.6050(5) 0.3495(5) 0.9086(4) 0.0356(16) Uani 1.0 2 d .
C40 C 0.6403(5) 0.3051(5) 0.9486(4) 0.0379(17) Uani 1.0 2 d .
C41 C 0.6895(5) 0.2580(5) 1.0008(4) 0.0365(17) Uani 1.0 2 d .
C42 C 0.7061(5) 0.2919(5) 1.0710(4) 0.0446(18) Uani 1.0 2 d .
C43 C 0.7619(5) 0.2515(5) 1.1216(4) 0.0435(18) Uani 1.0 2 d .
C44 C 0.7985(5) 0.1754(5) 1.1013(4) 0.0349(16) Uani 1.0 2 d .
C45 C 0.7801(5) 0.1407(4) 1.0316(4) 0.0365(16) Uani 1.0 2 d .
C46 C 0.7272(5) 0.1822(4) 0.9818(4) 0.0353(16) Uani 1.0 2 d .
C47 C -0.1918(5) 0.3179(5) 0.4724(4) 0.0413(18) Uani 1.0 2 d .
C48 C -0.1722(5) 0.2419(5) 0.4399(4) 0.0408(17) Uani 1.0 2 d .
C49 C -0.1031(5) 0.2440(5) 0.3904(4) 0.0449(18) Uani 1.0 2 d .
C50 C -0.0468(5) 0.3235(5) 0.3783(4) 0.0380(17) Uani 1.0 2 d .
C51 C -0.0651(5) 0.3990(5) 0.4111(4) 0.0443(18) Uani 1.0 2 d .
C52 C -0.1402(5) 0.3985(5) 0.4577(4) 0.0477(19) Uani 1.0 2 d .
C53 C -0.2780(6) 0.3184(5) 0.5213(4) 0.0402(17) Uani 1.0 2 d .
C54 C 0.0238(6) 0.3249(5) 0.3210(4) 0.0420(18) Uani 1.0 2 d .
C55 C -0.3733(5) 0.2487(5) 0.6056(4) 0.053(2) Uani 1.0 2 d .
C56 C -0.4897(6) 0.2088(6) 0.5610(4) 0.068(3) Uani 1.0 2 d .
C57 C -0.4994(8) 0.1233(6) 0.5255(5) 0.080(3) Uani 1.0 2 d .
C58 C -0.6267(7) 0.0859(6) 0.4816(5) 0.092(3) Uani 1.0 2 d .
C59 C 0.2045(5) 0.3743(5) 0.2834(4) 0.0419(18) Uani 1.0 2 d .
C60 C 0.1731(6) 0.4466(5) 0.2454(4) 0.0461(19) Uani 1.0 2 d .
C61 C 0.1997(6) 0.5360(5) 0.2882(4) 0.0481(19) Uani 1.0 2 d .
C62 C 0.1732(6) 0.6067(5) 0.2439(4) 0.054(2) Uani 1.0 2 d .
C63 C -0.1688(5) 0.2363(5) 0.5950(4) 0.0409(17) Uani 1.0 2 d .
C64 C -0.1714(6) 0.1504(5) 0.6046(4) 0.052(2) Uani 1.0 2 d .
C65 C -0.0701(6) 0.1224(5) 0.6253(4) 0.055(2) Uani 1.0 2 d .
C66 C 0.0384(5) 0.1803(5) 0.6387(4) 0.0443(18) Uani 1.0 2 d .
C67 C 0.0388(5) 0.2673(5) 0.6325(3) 0.0395(17) Uani 1.0 2 d .
C68 C -0.0634(5) 0.2942(5) 0.6110(3) 0.0397(17) Uani 1.0 2 d .
C69 C 0.1450(6) 0.1503(5) 0.6575(4) 0.0475(19) Uani 1.0 2 d .
C70 C 0.2312(6) 0.1225(5) 0.6691(4) 0.0438(18) Uani 1.0 2 d .
C71 C 0.4317(5) 0.4107(5) 0.6774(4) 0.0398(17) Uani 1.0 2 d .
C72 C 0.3835(5) 0.3933(5) 0.6177(4) 0.0413(18) Uani 1.0 2 d .
C73 C 0.3252(5) 0.3801(5) 0.5461(4) 0.0382(17) Uani 1.0 2 d .
C74 C 0.2483(5) 0.3037(5) 0.5145(4) 0.0414(17) Uani 1.0 2 d .
C75 C 0.1876(6) 0.2952(5) 0.4464(4) 0.0449(18) Uani 1.0 2 d .
C76 C 0.2023(5) 0.3656(5) 0.4094(4) 0.0414(18) Uani 1.0 2 d .
C77 C 0.2818(5) 0.4400(5) 0.4400(4) 0.0414(18) Uani 1.0 2 d .
C78 C 0.3436(5) 0.4484(5) 0.5073(4) 0.0433(18) Uani 1.0 2 d .
C79 C 0.5144(10) 0.2756(7) 0.3337(6) 0.125(4) Uiso 1.0 2 d .
C80 C 0.4052(9) 0.2382(7) 0.3307(6) 0.114(4) Uiso 1.0 2 d .
C81 C 0.3316(10) 0.1908(7) 0.2682(6) 0.123(4) Uiso 1.0 2 d .
C82 C 0.3856(9) 0.1891(7) 0.2100(6) 0.119(4) Uiso 1.0 2 d .
C83 C 0.4955(9) 0.2266(7) 0.2179(6) 0.115(4) Uiso 1.0 2 d .
C84 C 0.5637(10) 0.2695(7) 0.2780(7) 0.123(4) Uiso 1.0 2 d .
C85 C 0.9850(6) 0.4722(5) 1.0617(4) 0.054(2) Uani 1.0 2 d .
C86 C 0.8924(6) 0.4666(5) 1.0098(4) 0.055(2) Uani 1.0 2 d .
C87 C 0.9051(6) 0.4922(5) 0.9459(4) 0.052(2) Uani 1.0 2 d .
H2 H 1.1485 0.3411 1.0751 0.0555 Uiso 1.0 2 calc R
H3 H 1.0235 0.2813 1.1438 0.0507 Uiso 1.0 2 calc R
H5 H 1.0693 0.0405 1.0711 0.0745 Uiso 1.0 2 calc R
H6 H 1.1824 0.1022 0.9970 0.0759 Uiso 1.0 2 calc R
H9A H 1.3008 0.2326 0.8406 0.0958 Uiso 1.0 2 calc R
H9B H 1.3595 0.3211 0.8930 0.0958 Uiso 1.0 2 calc R
H10A H 1.2709 0.3426 0.7706 0.1181 Uiso 1.0 2 calc R
H10B H 1.1462 0.3155 0.7911 0.1181 Uiso 1.0 2 calc R
H11A H 1.3258 0.4497 0.8660 0.1114 Uiso 1.0 2 calc R
H11B H 1.2000 0.4232 0.8854 0.1114 Uiso 1.0 2 calc R
H12A H 1.1051 0.4536 0.7671 0.0917 Uiso 1.0 2 calc R
H12B H 1.2303 0.4810 0.7485 0.0917 Uiso 1.0 2 calc R
H12C H 1.1917 0.5411 0.8081 0.0917 Uiso 1.0 2 calc R
H13A H 0.7603 0.1526 1.2318 0.0575 Uiso 1.0 2 calc R
H13B H 0.8181 0.0690 1.2351 0.0575 Uiso 1.0 2 calc R
H14A H 0.6103 0.0311 1.1985 0.0535 Uiso 1.0 2 calc R
H14B H 0.6221 0.0741 1.1303 0.0535 Uiso 1.0 2 calc R
H15A H 0.7101 -0.0740 1.1631 0.0618 Uiso 1.0 2 calc R
H15B H 0.7320 -0.0290 1.0971 0.0618 Uiso 1.0 2 calc R
H16A H 0.5303 -0.0654 1.0501 0.0820 Uiso 1.0 2 calc R
H16B H 0.5091 -0.1111 1.1159 0.0820 Uiso 1.0 2 calc R
H16C H 0.5794 -0.1513 1.0622 0.0820 Uiso 1.0 2 calc R
H18 H 1.1097 0.1123 0.8376 0.0665 Uiso 1.0 2 calc R
H19 H 0.9147 0.0648 0.7811 0.0555 Uiso 1.0 2 calc R
H21 H 0.8393 0.2854 0.8750 0.0525 Uiso 1.0 2 calc R
H22 H 1.0329 0.3313 0.9300 0.0557 Uiso 1.0 2 calc R
H26 H 0.5641 -0.0470 0.6941 0.0557 Uiso 1.0 2 calc R
H27 H 0.3791 -0.1152 0.6331 0.0580 Uiso 1.0 2 calc R
H28 H 0.2309 -0.0397 0.6243 0.0544 Uiso 1.0 2 calc R
H35 H 0.4934 0.5673 0.7469 0.0461 Uiso 1.0 2 calc R
H36 H 0.5744 0.6164 0.8647 0.0493 Uiso 1.0 2 calc R
H37 H 0.6235 0.5165 0.9367 0.0505 Uiso 1.0 2 calc R
H42 H 0.6792 0.3433 1.0846 0.0535 Uiso 1.0 2 calc R
H43 H 0.7748 0.2758 1.1695 0.0522 Uiso 1.0 2 calc R
H45 H 0.8040 0.0880 1.0179 0.0439 Uiso 1.0 2 calc R
H46 H 0.7166 0.1586 0.9339 0.0423 Uiso 1.0 2 calc R
H48 H -0.2059 0.1877 0.4513 0.0489 Uiso 1.0 2 calc R
H49 H -0.0943 0.1913 0.3649 0.0539 Uiso 1.0 2 calc R
H51 H -0.0262 0.4529 0.4020 0.0531 Uiso 1.0 2 calc R
H52 H -0.1560 0.4513 0.4790 0.0573 Uiso 1.0 2 calc R
H55A H -0.3782 0.3057 0.6310 0.0641 Uiso 1.0 2 calc R
H55B H -0.3562 0.2111 0.6409 0.0641 Uiso 1.0 2 calc R
H56A H -0.5486 0.2074 0.5908 0.0821 Uiso 1.0 2 calc R
H56B H -0.5080 0.2467 0.5262 0.0821 Uiso 1.0 2 calc R
H57A H -0.4801 0.0848 0.5597 0.0965 Uiso 1.0 2 calc R
H57B H -0.4433 0.1242 0.4939 0.0965 Uiso 1.0 2 calc R
H58A H -0.6463 0.1245 0.4483 0.1106 Uiso 1.0 2 calc R
H58B H -0.6818 0.0825 0.5131 0.1106 Uiso 1.0 2 calc R
H58C H -0.6307 0.0276 0.4564 0.1106 Uiso 1.0 2 calc R
H59A H 0.1895 0.3199 0.2494 0.0503 Uiso 1.0 2 calc R
H59B H 0.2885 0.3890 0.3038 0.0503 Uiso 1.0 2 calc R
H60A H 0.2145 0.4490 0.2061 0.0553 Uiso 1.0 2 calc R
H60B H 0.0890 0.4314 0.2253 0.0553 Uiso 1.0 2 calc R
H61A H 0.2827 0.5506 0.3110 0.0578 Uiso 1.0 2 calc R
H61B H 0.1534 0.5359 0.3251 0.0578 Uiso 1.0 2 calc R
H62A H 0.0909 0.5928 0.2215 0.0647 Uiso 1.0 2 calc R
H62B H 0.2207 0.6084 0.2081 0.0647 Uiso 1.0 2 calc R
H62C H 0.1910 0.6635 0.2740 0.0647 Uiso 1.0 2 calc R
H64 H -0.2437 0.1106 0.5968 0.0625 Uiso 1.0 2 calc R
H65 H -0.0733 0.0631 0.6307 0.0663 Uiso 1.0 2 calc R
H67 H 0.1101 0.3085 0.6431 0.0474 Uiso 1.0 2 calc R
H68 H -0.0611 0.3537 0.6071 0.0476 Uiso 1.0 2 calc R
H74 H 0.2367 0.2564 0.5396 0.0496 Uiso 1.0 2 calc R
H75 H 0.1364 0.2419 0.4249 0.0539 Uiso 1.0 2 calc R
H77 H 0.2948 0.4867 0.4145 0.0497 Uiso 1.0 2 calc R
H78 H 0.3986 0.5005 0.5274 0.0520 Uiso 1.0 2 calc R
H79 H 0.5591 0.3078 0.3767 0.1495 Uiso 1.0 2 calc R
H80 H 0.3747 0.2432 0.3720 0.1365 Uiso 1.0 2 calc R
H81 H 0.2534 0.1630 0.2659 0.1479 Uiso 1.0 2 calc R
H82 H 0.3429 0.1609 0.1653 0.1423 Uiso 1.0 2 calc R
H83 H 0.5294 0.2231 0.1777 0.1384 Uiso 1.0 2 calc R
H84 H 0.6432 0.2942 0.2808 0.1474 Uiso 1.0 2 calc R
H85 H 0.9740 0.4514 1.1037 0.0645 Uiso 1.0 2 calc R
H86 H 0.8169 0.4447 1.0171 0.0654 Uiso 1.0 2 calc R
H87 H 0.8401 0.4852 0.9091 0.0627 Uiso 1.0 2 calc R

loop_
_atom_site_aniso_label
_atom_site_aniso_U_11
_atom_site_aniso_U_22
_atom_site_aniso_U_33
_atom_site_aniso_U_12
_atom_site_aniso_U_13
_atom_site_aniso_U_23
O1 0.046(3) 0.123(6) 0.059(4) -0.031(3) 0.017(3) -0.016(4)
O2 0.069(4) 0.070(4) 0.058(4) 0.025(3) 0.013(3) 0.039(3)
O3 0.043(3) 0.053(4) 0.077(4) 0.014(3) 0.022(3) 0.034(3)
O4 0.056(3) 0.073(4) 0.033(4) 0.004(3) 0.006(3) 0.006(3)
N1 0.036(4) 0.081(5) 0.055(5) 0.006(3) 0.022(3) 0.039(4)
N2 0.039(4) 0.048(4) 0.030(4) 0.006(3) 0.003(3) 0.011(3)
N3 0.036(3) 0.049(4) 0.042(4) 0.010(3) 0.010(3) 0.020(3)
N4 0.043(4) 0.056(4) 0.027(4) 0.011(3) 0.008(3) 0.013(3)
C1 0.041(4) 0.045(5) 0.037(5) 0.004(4) 0.005(4) -0.003(4)
C2 0.046(4) 0.041(5) 0.052(5) 0.006(4) 0.016(4) 0.008(4)
C3 0.053(5) 0.044(5) 0.035(5) 0.016(4) 0.015(4) 0.014(4)
C4 0.038(4) 0.049(5) 0.029(5) 0.010(4) 0.005(3) 0.017(4)
C5 0.054(5) 0.055(6) 0.087(7) 0.014(4) 0.028(5) 0.024(5)
C6 0.060(5) 0.059(6) 0.081(7) 0.023(5) 0.038(5) 0.003(5)
C7 0.045(5) 0.050(6) 0.052(6) 0.001(4) 0.019(4) -0.002(5)
C8 0.056(5) 0.039(5) 0.036(5) 0.015(4) 0.007(4) 0.010(4)
C9 0.054(5) 0.130(9) 0.086(7) 0.036(5) 0.033(5) 0.084(7)
C10 0.073(6) 0.135(10) 0.072(8) -0.028(6) 0.041(6) -0.009(7)
C11 0.084(7) 0.070(7) 0.118(9) -0.018(6) 0.067(7) -0.024(7)
C12 0.076(6) 0.074(7) 0.100(8) 0.030(5) 0.039(5) 0.042(6)
C13 0.050(5) 0.052(5) 0.046(5) 0.008(4) 0.014(4) 0.020(4)
C14 0.048(4) 0.053(5) 0.041(5) 0.014(4) 0.015(4) 0.023(4)
C15 0.052(5) 0.042(5) 0.063(6) 0.006(4) 0.018(4) 0.016(5)
C16 0.055(5) 0.065(6) 0.082(7) 0.001(4) 0.011(5) 0.022(5)
C17 0.026(4) 0.066(6) 0.057(6) 0.011(4) 0.021(4) 0.032(5)
C18 0.041(5) 0.061(6) 0.078(7) 0.025(4) 0.020(4) 0.028(5)
C19 0.045(5) 0.060(6) 0.037(5) 0.018(4) 0.010(4) 0.009(4)
C20 0.034(4) 0.058(6) 0.029(5) 0.012(4) 0.011(3) 0.024(4)
C21 0.041(4) 0.059(6) 0.042(5) 0.018(4) 0.016(4) 0.028(4)
C22 0.039(4) 0.057(6) 0.050(5) 0.007(4) 0.016(4) 0.028(4)
C23 0.045(5) 0.053(5) 0.051(6) 0.022(4) 0.022(4) 0.031(4)
C24 0.052(5) 0.042(5) 0.050(5) 0.022(4) 0.026(4) 0.029(4)
C25 0.048(4) 0.037(5) 0.025(4) 0.008(4) 0.009(4) 0.010(4)
C26 0.066(5) 0.051(6) 0.036(5) 0.029(4) 0.021(4) 0.022(4)
C27 0.063(5) 0.036(5) 0.044(5) 0.012(4) 0.005(4) 0.003(4)
C28 0.049(5) 0.047(6) 0.034(5) 0.002(4) 0.002(4) 0.004(4)
C29 0.048(5) 0.040(5) 0.036(5) 0.007(4) 0.006(4) 0.015(4)
C30 0.049(4) 0.038(5) 0.023(4) 0.011(4) 0.009(3) 0.007(4)
C31 0.038(4) 0.053(6) 0.024(4) 0.010(4) 0.012(3) 0.007(4)
C32 0.034(4) 0.045(5) 0.026(4) 0.009(4) 0.006(3) 0.016(4)
C33 0.033(4) 0.030(5) 0.026(4) 0.001(3) 0.002(3) 0.010(4)
C34 0.035(4) 0.034(5) 0.030(5) 0.008(3) 0.005(3) 0.010(4)
C35 0.043(4) 0.033(5) 0.044(5) 0.009(3) 0.009(4) 0.020(4)
C36 0.041(4) 0.034(5) 0.048(5) 0.005(3) 0.007(4) 0.012(4)
C37 0.035(4) 0.051(6) 0.036(5) 0.002(4) 0.003(3) 0.006(4)
C38 0.031(4) 0.040(5) 0.043(5) 0.006(3) 0.010(4) 0.014(4)
C39 0.034(4) 0.040(5) 0.030(5) 0.001(3) 0.001(3) 0.009(4)
C40 0.026(4) 0.045(5) 0.040(5) 0.003(3) 0.005(3) 0.006(4)
C41 0.031(4) 0.047(5) 0.029(5) 0.001(3) -0.001(3) 0.016(4)
C42 0.049(4) 0.043(5) 0.043(5) 0.014(4) 0.007(4) 0.009(4)
C43 0.051(4) 0.049(5) 0.032(5) 0.009(4) 0.003(4) 0.017(4)
C44 0.038(4) 0.039(5) 0.028(5) 0.003(3) 0.002(3) 0.016(4)
C45 0.042(4) 0.036(5) 0.033(5) 0.008(3) 0.006(3) 0.014(4)
C46 0.036(4) 0.045(5) 0.024(4) 0.003(4) 0.007(3) 0.010(4)
C47 0.041(4) 0.045(5) 0.040(5) 0.006(4) 0.009(4) 0.014(4)
C48 0.050(4) 0.032(5) 0.042(5) 0.008(4) 0.012(4) 0.011(4)
C49 0.054(5) 0.038(5) 0.041(5) 0.009(4) 0.007(4) -0.001(4)
C50 0.045(4) 0.043(5) 0.029(5) 0.011(4) 0.008(4) 0.015(4)
C51 0.054(5) 0.044(5) 0.040(5) 0.008(4) 0.018(4) 0.016(4)
C52 0.051(5) 0.041(5) 0.057(6) 0.011(4) 0.024(4) 0.008(4)
C53 0.039(4) 0.043(5) 0.037(5) -0.000(4) 0.009(4) 0.010(4)
C54 0.046(5) 0.046(5) 0.032(5) 0.009(4) 0.004(4) 0.004(4)
C55 0.039(4) 0.069(6) 0.056(6) 0.004(4) 0.010(4) 0.031(5)
C56 0.069(6) 0.074(7) 0.056(6) 0.003(5) 0.005(5) 0.014(5)
C57 0.122(8) 0.063(7) 0.051(7) 0.022(6) 0.005(6) 0.001(5)
C58 0.099(7) 0.070(7) 0.098(9) 0.004(6) -0.006(6) 0.031(6)
C59 0.045(4) 0.048(5) 0.037(5) 0.012(4) 0.012(4) 0.015(4)
C60 0.048(4) 0.065(6) 0.031(5) 0.014(4) 0.016(4) 0.013(4)
C61 0.059(5) 0.058(6) 0.029(5) 0.012(4) 0.012(4) 0.010(4)
C62 0.061(5) 0.066(6) 0.043(5) 0.021(4) 0.014(4) 0.023(5)
C63 0.041(4) 0.046(5) 0.036(5) 0.005(4) 0.007(4) 0.010(4)
C64 0.036(4) 0.056(6) 0.065(6) 0.008(4) 0.002(4) 0.026(5)
C65 0.054(5) 0.044(5) 0.068(6) 0.009(4) 0.003(4) 0.024(5)
C66 0.038(4) 0.050(5) 0.047(5) 0.011(4) 0.005(4) 0.015(4)
C67 0.042(4) 0.043(5) 0.029(5) 0.002(4) 0.002(3) 0.002(4)
C68 0.043(4) 0.038(5) 0.034(5) 0.003(4) 0.001(3) 0.008(4)
C69 0.047(5) 0.055(6) 0.041(5) 0.009(4) 0.006(4) 0.014(4)
C70 0.050(5) 0.044(5) 0.040(5) 0.008(4) 0.007(4) 0.021(4)
C71 0.040(4) 0.036(5) 0.049(5) 0.006(4) 0.017(4) 0.020(4)
C72 0.043(4) 0.053(5) 0.033(5) 0.012(4) 0.009(4) 0.018(4)
C73 0.040(4) 0.048(5) 0.029(5) 0.014(4) 0.002(3) 0.014(4)
C74 0.047(4) 0.041(5) 0.041(5) 0.009(4) 0.012(4) 0.019(4)
C75 0.054(5) 0.046(5) 0.032(5) 0.005(4) 0.003(4) 0.009(4)
C76 0.041(4) 0.055(6) 0.030(5) 0.015(4) 0.006(4) 0.007(4)
C77 0.043(4) 0.051(5) 0.032(5) 0.011(4) 0.005(4) 0.017(4)
C78 0.048(4) 0.037(5) 0.045(5) 0.007(4) 0.006(4) 0.016(4)
C85 0.050(5) 0.072(6) 0.045(6) 0.011(4) 0.010(4) 0.033(5)
C86 0.043(5) 0.059(6) 0.057(6) 0.003(4) 0.006(4) 0.009(5)
C87 0.040(5) 0.067(6) 0.045(6) 0.010(4) -0.002(4) 0.009(5)

loop_
_atom_type_symbol
_atom_type_description
_atom_type_scat_dispersion_real
_atom_type_scat_dispersion_imag
_atom_type_scat_source
C C 0.0033 0.0016
;
International Tables for Crystallography
(1992, Vol. C, Tables 4.2.6.8 and 6.1.1.4)
;
H H 0.0000 0.0000
;
International Tables for Crystallography
(1992, Vol. C, Table 6.1.1.4)
;
N N 0.0061 0.0033
;
International Tables for Crystallography
(1992, Vol. C, Tables 4.2.6.8 and 6.1.1.4)
;
O O 0.0106 0.0060
;
International Tables for Crystallography
(1992, Vol. C, Tables 4.2.6.8 and 6.1.1.4)
;

loop_
_geom_angle_atom_site_label_1
_geom_angle_atom_site_label_2
_geom_angle_atom_site_label_3
_geom_angle
_geom_angle_publ_flag
_geom_angle_site_symmetry_1
_geom_angle_site_symmetry_3
C7 N1 C9 119.7(6) yes . .
C7 N1 C17 124.2(7) yes . .
C9 N1 C17 116.1(6) yes . .
C8 N2 C13 120.2(6) yes . .
C8 N2 C44 123.7(6) yes . .
C13 N2 C44 116.1(5) yes . .
C53 N3 C55 116.7(6) yes . .
C53 N3 C63 121.3(6) yes . .
C55 N3 C63 120.5(6) yes . .
C54 N4 C59 117.5(5) yes . .
C54 N4 C76 122.9(6) yes . .
C59 N4 C76 118.9(5) yes . .
C2 C1 C6 118.4(7) yes . .
C2 C1 C7 120.6(7) yes . .
C6 C1 C7 121.0(7) yes . .
C1 C2 C3 121.9(7) yes . .
C2 C3 C4 118.7(7) yes . .
C3 C4 C5 120.9(7) yes . .
C3 C4 C8 120.0(6) yes . .
C5 C4 C8 119.0(7) yes . .
C4 C5 C6 118.5(7) yes . .
C1 C6 C5 121.5(8) yes . .
O1 C7 N1 124.7(8) yes . .
O1 C7 C1 119.2(7) yes . .
N1 C7 C1 116.0(6) yes . .
O2 C8 N2 123.1(7) yes . .
O2 C8 C4 119.2(6) yes . .
N2 C8 C4 117.6(6) yes . .
N1 C9 C10 114.2(7) yes . .
C9 C10 C11 104.8(7) yes . .
C10 C11 C12 103.7(8) yes . .
N2 C13 C14 111.9(5) yes . .
C13 C14 C15 112.7(6) yes . .
C14 C15 C16 113.3(6) yes . .
N1 C17 C18 118.5(7) yes . .
N1 C17 C22 120.6(6) yes . .
C18 C17 C22 120.8(6) yes . .
C17 C18 C19 118.9(7) yes . .
C18 C19 C20 120.2(6) yes . .
C19 C20 C21 120.0(6) yes . .
C19 C20 C23 118.6(6) yes . .
C21 C20 C23 121.4(7) yes . .
C20 C21 C22 119.3(7) yes . .
C17 C22 C21 120.8(6) yes . .
C20 C23 C24 177.6(8) yes . .
C23 C24 C25 176.5(8) yes . .
C24 C25 C26 118.5(7) yes . .
C24 C25 C30 121.4(6) yes . .
C26 C25 C30 120.2(6) yes . .
C25 C26 C27 120.5(7) yes . .
C26 C27 C28 120.2(7) yes . .
C27 C28 C29 120.9(6) yes . .
C28 C29 C30 119.2(7) yes . .
C28 C29 C70 118.4(6) yes . .
C30 C29 C70 122.4(6) yes . .
C25 C30 C29 118.9(6) yes . .
C25 C30 C31 119.5(5) yes . .
C29 C30 C31 121.6(7) yes . .
C30 C31 C32 176.5(7) yes . .
C31 C32 C33 176.5(7) yes . .
C32 C33 C34 121.7(6) yes . .
C32 C33 C38 119.7(6) yes . .
C34 C33 C38 118.6(6) yes . .
C33 C34 C35 121.0(6) yes . .
C33 C34 C71 120.2(6) yes . .
C35 C34 C71 118.8(7) yes . .
C34 C35 C36 120.7(7) yes . .
C35 C36 C37 119.3(6) yes . .
C36 C37 C38 121.3(6) yes . .
C33 C38 C37 119.1(7) yes . .
C33 C38 C39 122.4(6) yes . .
C37 C38 C39 118.5(6) yes . .
C38 C39 C40 175.8(6) yes . .
C39 C40 C41 175.1(6) yes . .
C40 C41 C42 119.7(7) yes . .
C40 C41 C46 121.1(6) yes . .
C42 C41 C46 119.0(7) yes . .
C41 C42 C43 120.7(7) yes . .
C42 C43 C44 119.2(6) yes . .
N2 C44 C43 118.4(6) yes . .
N2 C44 C45 121.4(6) yes . .
C43 C44 C45 120.2(7) yes . .
C44 C45 C46 120.2(7) yes . .
C41 C46 C45 120.7(6) yes . .
C48 C47 C52 120.9(7) yes . .
C48 C47 C53 121.7(6) yes . .
C52 C47 C53 117.3(7) yes . .
C47 C48 C49 119.8(7) yes . .
C48 C49 C50 119.6(7) yes . .
C49 C50 C51 120.5(7) yes . .
C49 C50 C54 118.9(6) yes . .
C51 C50 C54 120.1(6) yes . .
C50 C51 C52 120.9(7) yes . .
C47 C52 C51 118.0(7) yes . .
O3 C53 N3 121.9(7) yes . .
O3 C53 C47 120.6(7) yes . .
N3 C53 C47 117.1(6) yes . .
O4 C54 N4 123.3(7) yes . .
O4 C54 C50 119.1(6) yes . .
N4 C54 C50 117.5(6) yes . .
N3 C55 C56 116.8(6) yes . .
C55 C56 C57 114.9(7) yes . .
C56 C57 C58 110.9(8) yes . .
N4 C59 C60 113.7(6) yes . .
C59 C60 C61 116.1(6) yes . .
C60 C61 C62 112.4(6) yes . .
N3 C63 C64 120.0(6) yes . .
N3 C63 C68 121.4(7) yes . .
C64 C63 C68 118.6(6) yes . .
C63 C64 C65 120.6(6) yes . .
C64 C65 C66 121.0(7) yes . .
C65 C66 C67 117.5(6) yes . .
C65 C66 C69 121.1(7) yes . .
C67 C66 C69 121.4(6) yes . .
C66 C67 C68 120.8(6) yes . .
C63 C68 C67 121.3(7) yes . .
C66 C69 C70 176.0(7) yes . .
C29 C70 C69 172.3(7) yes . .
C34 C71 C72 175.3(8) yes . .
C71 C72 C73 175.2(8) yes . .
C72 C73 C74 122.3(7) yes . .
C72 C73 C78 119.0(6) yes . .
C74 C73 C78 118.7(6) yes . .
C73 C74 C75 120.7(7) yes . .
C74 C75 C76 120.0(6) yes . .
N4 C76 C75 120.6(6) yes . .
N4 C76 C77 120.5(7) yes . .
C75 C76 C77 118.9(6) yes . .
C76 C77 C78 121.3(7) yes . .
C73 C78 C77 120.2(6) yes . .
C80 C79 C84 121.8(10) yes . .
C79 C80 C81 122.8(12) yes . .
C80 C81 C82 113.6(10) yes . .
C81 C82 C83 119.6(10) yes . .
C82 C83 C84 125.4(12) yes . .
C79 C84 C83 116.7(11) yes . .
C86 C85 C87 120.4(7) yes . 2_767
C85 C86 C87 121.8(7) yes . .
C85 C87 C86 117.8(6) yes 2_767 .
C1 C2 H2 119.064 no . .
C3 C2 H2 119.081 no . .
C2 C3 H3 120.635 no . .
C4 C3 H3 120.635 no . .
C4 C5 H5 120.739 no . .
C6 C5 H5 120.745 no . .
C1 C6 H6 119.239 no . .
C5 C6 H6 119.229 no . .
N1 C9 H9A 108.711 no . .
N1 C9 H9B 108.715 no . .
C10 C9 H9A 108.717 no . .
C10 C9 H9B 108.715 no . .
H9A C9 H9B 107.629 no . .
C9 C10 H10A 110.779 no . .
C9 C10 H10B 110.783 no . .
C11 C10 H10A 110.791 no . .
C11 C10 H10B 110.787 no . .
H10A C10 H10B 108.853 no . .
C10 C11 H11A 111.014 no . .
C10 C11 H11B 111.017 no . .
C12 C11 H11A 111.029 no . .
C12 C11 H11B 111.023 no . .
H11A C11 H11B 109.008 no . .
C11 C12 H12A 109.466 no . .
C11 C12 H12B 109.480 no . .
C11 C12 H12C 109.465 no . .
H12A C12 H12B 109.478 no . .
H12A C12 H12C 109.471 no . .
H12B C12 H12C 109.468 no . .
N2 C13 H13A 109.237 no . .
N2 C13 H13B 109.226 no . .
C14 C13 H13A 109.233 no . .
C14 C13 H13B 109.235 no . .
H13A C13 H13B 107.924 no . .
C13 C14 H14A 109.061 no . .
C13 C14 H14B 109.059 no . .
C15 C14 H14A 109.054 no . .
C15 C14 H14B 109.052 no . .
H14A C14 H14B 107.824 no . .
C14 C15 H15A 108.916 no . .
C14 C15 H15B 108.919 no . .
C16 C15 H15A 108.926 no . .
C16 C15 H15B 108.923 no . .
H15A C15 H15B 107.747 no . .
C15 C16 H16A 109.475 no . .
C15 C16 H16B 109.464 no . .
C15 C16 H16C 109.475 no . .
H16A C16 H16B 109.468 no . .
H16A C16 H16C 109.473 no . .
H16B C16 H16C 109.473 no . .
C17 C18 H18 120.537 no . .
C19 C18 H18 120.534 no . .
C18 C19 H19 119.922 no . .
C20 C19 H19 119.923 no . .
C20 C21 H21 120.364 no . .
C22 C21 H21 120.370 no . .
C17 C22 H22 119.625 no . .
C21 C22 H22 119.614 no . .
C25 C26 H26 119.749 no . .
C27 C26 H26 119.739 no . .
C26 C27 H27 119.894 no . .
C28 C27 H27 119.887 no . .
C27 C28 H28 119.551 no . .
C29 C28 H28 119.549 no . .
C34 C35 H35 119.674 no . .
C36 C35 H35 119.669 no . .
C35 C36 H36 120.370 no . .
C37 C36 H36 120.358 no . .
C36 C37 H37 119.347 no . .
C38 C37 H37 119.348 no . .
C41 C42 H42 119.659 no . .
C43 C42 H42 119.666 no . .
C42 C43 H43 120.410 no . .
C44 C43 H43 120.415 no . .
C44 C45 H45 119.894 no . .
C46 C45 H45 119.889 no . .
C41 C46 H46 119.634 no . .
C45 C46 H46 119.630 no . .
C47 C48 H48 120.078 no . .
C49 C48 H48 120.091 no . .
C48 C49 H49 120.227 no . .
C50 C49 H49 120.217 no . .
C50 C51 H51 119.530 no . .
C52 C51 H51 119.546 no . .
C47 C52 H52 120.993 no . .
C51 C52 H52 120.998 no . .
N3 C55 H55A 108.088 no . .
N3 C55 H55B 108.080 no . .
C56 C55 H55A 108.089 no . .
C56 C55 H55B 108.084 no . .
H55A C55 H55B 107.289 no . .
C55 C56 H56A 108.555 no . .
C55 C56 H56B 108.545 no . .
C57 C56 H56A 108.553 no . .
C57 C56 H56B 108.553 no . .
H56A C56 H56B 107.538 no . .
C56 C57 H57A 109.460 no . .
C56 C57 H57B 109.464 no . .
C58 C57 H57A 109.455 no . .
C58 C57 H57B 109.454 no . .
H57A C57 H57B 108.043 no . .
C57 C58 H58A 109.466 no . .
C57 C58 H58B 109.471 no . .
C57 C58 H58C 109.475 no . .
H58A C58 H58B 109.469 no . .
H58A C58 H58C 109.473 no . .
H58B C58 H58C 109.473 no . .
N4 C59 H59A 108.820 no . .
N4 C59 H59B 108.822 no . .
C60 C59 H59A 108.823 no . .
C60 C59 H59B 108.820 no . .
H59A C59 H59B 107.677 no . .
C59 C60 H60A 108.266 no . .
C59 C60 H60B 108.255 no . .
C61 C60 H60A 108.272 no . .
C61 C60 H60B 108.268 no . .
H60A C60 H60B 107.393 no . .
C60 C61 H61A 109.117 no . .
C60 C61 H61B 109.116 no . .
C62 C61 H61A 109.107 no . .
C62 C61 H61B 109.109 no . .
H61A C61 H61B 107.851 no . .
C61 C62 H62A 109.465 no . .
C61 C62 H62B 109.466 no . .
C61 C62 H62C 109.470 no . .
H62A C62 H62B 109.475 no . .
H62A C62 H62C 109.476 no . .
H62B C62 H62C 109.474 no . .
C63 C64 H64 119.685 no . .
C65 C64 H64 119.692 no . .
C64 C65 H65 119.488 no . .
C66 C65 H65 119.492 no . .
C66 C67 H67 119.599 no . .
C68 C67 H67 119.610 no . .
C63 C68 H68 119.351 no . .
C67 C68 H68 119.332 no . .
C73 C74 H74 119.633 no . .
C75 C74 H74 119.628 no . .
C74 C75 H75 119.988 no . .
C76 C75 H75 119.972 no . .
C76 C77 H77 119.354 no . .
C78 C77 H77 119.354 no . .
C73 C78 H78 119.891 no . .
C77 C78 H78 119.876 no . .
C80 C79 H79 119.087 no . .
C84 C79 H79 119.080 no . .
C79 C80 H80 118.604 no . .
C81 C80 H80 118.609 no . .
C80 C81 H81 123.214 no . .
C82 C81 H81 123.217 no . .
C81 C82 H82 120.178 no . .
C83 C82 H82 120.185 no . .
C82 C83 H83 117.296 no . .
C84 C83 H83 117.303 no . .
C79 C84 H84 121.655 no . .
C83 C84 H84 121.655 no . .
C86 C85 H85 119.809 no . .
C87 C85 H85 119.812 no 2_767 .
C85 C86 H86 119.110 no . .
C87 C86 H86 119.103 no . .
C85 C87 H87 121.124 no 2_767 .
C86 C87 H87 121.126 no . .

loop_
_geom_bond_atom_site_label_1
_geom_bond_atom_site_label_2
_geom_bond_distance
_geom_bond_publ_flag
_geom_bond_site_symmetry_2
O1 C7 1.221(8) yes .
O2 C8 1.241(9) yes .
O3 C53 1.222(9) yes .
O4 C54 1.238(8) yes .
N1 C7 1.337(10) yes .
N1 C9 1.489(11) yes .
N1 C17 1.432(8) yes .
N2 C8 1.346(9) yes .
N2 C13 1.490(9) yes .
N2 C44 1.434(9) yes .
N3 C53 1.374(10) yes .
N3 C55 1.492(9) yes .
N3 C63 1.423(9) yes .
N4 C54 1.355(8) yes .
N4 C59 1.491(9) yes .
N4 C76 1.426(8) yes .
C1 C2 1.369(10) yes .
C1 C6 1.388(11) yes .
C1 C7 1.521(11) yes .
C2 C3 1.396(10) yes .
C3 C4 1.382(10) yes .
C4 C5 1.389(11) yes .
C4 C8 1.513(10) yes .
C5 C6 1.393(12) yes .
C9 C10 1.627(14) yes .
C10 C11 1.385(14) yes .
C11 C12 1.706(14) yes .
C13 C14 1.528(8) yes .
C14 C15 1.486(10) yes .
C15 C16 1.520(8) yes .
C17 C18 1.380(10) yes .
C17 C22 1.374(11) yes .
C18 C19 1.393(9) yes .
C19 C20 1.392(11) yes .
C20 C21 1.392(10) yes .
C20 C23 1.439(9) yes .
C21 C22 1.376(8) yes .
C23 C24 1.193(9) yes .
C24 C25 1.440(9) yes .
C25 C26 1.379(10) yes .
C25 C30 1.414(10) yes .
C26 C27 1.383(9) yes .
C27 C28 1.360(11) yes .
C28 C29 1.413(10) yes .
C29 C30 1.393(8) yes .
C29 C70 1.441(11) yes .
C30 C31 1.434(10) yes .
C31 C32 1.181(10) yes .
C32 C33 1.435(10) yes .
C33 C34 1.418(10) yes .
C33 C38 1.406(9) yes .
C34 C35 1.382(9) yes .
C34 C71 1.451(9) yes .
C35 C36 1.384(9) yes .
C36 C37 1.395(11) yes .
C37 C38 1.409(10) yes .
C38 C39 1.426(10) yes .
C39 C40 1.194(10) yes .
C40 C41 1.451(10) yes .
C41 C42 1.388(10) yes .
C41 C46 1.384(10) yes .
C42 C43 1.393(10) yes .
C43 C44 1.389(10) yes .
C44 C45 1.379(9) yes .
C45 C46 1.377(10) yes .
C47 C48 1.367(10) yes .
C47 C52 1.401(10) yes .
C47 C53 1.528(10) yes .
C48 C49 1.383(10) yes .
C49 C50 1.385(10) yes .
C50 C51 1.355(10) yes .
C50 C54 1.525(10) yes .
C51 C52 1.393(10) yes .
C55 C56 1.496(9) yes .
C56 C57 1.417(12) yes .
C57 C58 1.587(11) yes .
C59 C60 1.513(11) yes .
C60 C61 1.502(10) yes .
C61 C62 1.547(11) yes .
C63 C64 1.391(11) yes .
C63 C68 1.381(8) yes .
C64 C65 1.378(10) yes .
C65 C66 1.411(9) yes .
C66 C67 1.396(11) yes .
C66 C69 1.444(10) yes .
C67 C68 1.382(9) yes .
C69 C70 1.191(11) yes .
C71 C72 1.194(10) yes .
C72 C73 1.436(9) yes .
C73 C74 1.382(8) yes .
C73 C78 1.409(11) yes .
C74 C75 1.394(9) yes .
C75 C76 1.409(11) yes .
C76 C77 1.370(9) yes .
C77 C78 1.385(9) yes .
C79 C80 1.323(15) yes .
C79 C84 1.334(18) yes .
C80 C81 1.420(14) yes .
C81 C82 1.413(18) yes .
C82 C83 1.317(14) yes .
C83 C84 1.342(15) yes .
C85 C86 1.357(10) yes .
C85 C87 1.376(10) yes 2_767
C86 C87 1.396(11) yes .
C2 H2 0.950 no .
C3 H3 0.950 no .
C5 H5 0.950 no .
C6 H6 0.950 no .
C9 H9A 0.990 no .
C9 H9B 0.990 no .
C10 H10A 0.990 no .
C10 H10B 0.990 no .
C11 H11A 0.990 no .
C11 H11B 0.990 no .
C12 H12A 0.980 no .
C12 H12B 0.980 no .
C12 H12C 0.980 no .
C13 H13A 0.990 no .
C13 H13B 0.990 no .
C14 H14A 0.990 no .
C14 H14B 0.990 no .
C15 H15A 0.990 no .
C15 H15B 0.990 no .
C16 H16A 0.980 no .
C16 H16B 0.980 no .
C16 H16C 0.980 no .
C18 H18 0.950 no .
C19 H19 0.950 no .
C21 H21 0.950 no .
C22 H22 0.950 no .
C26 H26 0.950 no .
C27 H27 0.950 no .
C28 H28 0.950 no .
C35 H35 0.950 no .
C36 H36 0.950 no .
C37 H37 0.950 no .
C42 H42 0.950 no .
C43 H43 0.950 no .
C45 H45 0.950 no .
C46 H46 0.950 no .
C48 H48 0.950 no .
C49 H49 0.950 no .
C51 H51 0.950 no .
C52 H52 0.950 no .
C55 H55A 0.990 no .
C55 H55B 0.990 no .
C56 H56A 0.990 no .
C56 H56B 0.990 no .
C57 H57A 0.990 no .
C57 H57B 0.990 no .
C58 H58A 0.980 no .
C58 H58B 0.980 no .
C58 H58C 0.980 no .
C59 H59A 0.990 no .
C59 H59B 0.990 no .
C60 H60A 0.990 no .
C60 H60B 0.990 no .
C61 H61A 0.990 no .
C61 H61B 0.990 no .
C62 H62A 0.980 no .
C62 H62B 0.980 no .
C62 H62C 0.980 no .
C64 H64 0.950 no .
C65 H65 0.950 no .
C67 H67 0.950 no .
C68 H68 0.950 no .
C74 H74 0.950 no .
C75 H75 0.950 no .
C77 H77 0.950 no .
C78 H78 0.950 no .
C79 H79 0.950 no .
C80 H80 0.950 no .
C81 H81 0.950 no .
C82 H82 0.950 no .
C83 H83 0.950 no .
C84 H84 0.950 no .
C85 H85 0.950 no .
C86 H86 0.950 no .
C87 H87 0.950 no .

loop_
_geom_contact_atom_site_label_1
_geom_contact_atom_site_label_2
_geom_contact_distance
_geom_contact_publ_flag
_geom_contact_site_symmetry_2
O1 C2 3.140(9) no .
O1 C6 3.326(9) no .
O1 C9 2.787(10) no .
O1 C17 3.580(8) no .
O2 C3 3.439(9) no .
O2 C5 2.997(10) no .
O2 C13 2.785(9) no .
O2 C44 3.595(9) no .
O3 C48 3.491(9) no .
O3 C52 2.945(9) no .
O3 C55 2.708(9) no .
O3 C56 3.000(10) no .
O3 C63 3.539(9) no .
O4 C49 3.061(9) no .
O4 C51 3.340(9) no .
O4 C59 2.742(7) no .
O4 C60 3.100(8) no .
O4 C76 3.573(7) no .
N1 C2 3.389(10) no .
N1 C6 3.182(11) no .
N1 C11 3.083(12) no .
N2 C3 3.050(8) no .
N2 C5 3.537(10) no .
N2 C15 3.058(8) no .
N3 C48 3.017(9) no .
N3 C57 3.083(9) no .
N4 C49 3.497(9) no .
N4 C51 3.139(9) no .
N4 C61 3.118(10) no .
C1 C4 2.783(10) no .
C1 C17 2.824(10) no .
C1 C22 3.237(10) no .
C2 C5 2.767(11) no .
C2 C17 3.597(10) no .
C2 C22 3.484(10) no .
C3 C6 2.765(11) no .
C3 C43 3.572(9) no .
C3 C44 3.041(9) no .
C3 C45 3.442(8) no .
C4 C44 2.853(9) no .
C4 C45 3.125(8) no .
C6 C17 3.317(12) no .
C7 C18 3.427(9) no .
C7 C22 3.168(10) no .
C8 C14 3.554(10) no .
C8 C43 3.503(11) no .
C8 C45 3.125(9) no .
C9 C18 3.119(10) no .
C9 C22 3.456(10) no .
C10 C17 2.966(13) no .
C10 C18 3.595(13) no .
C10 C22 3.489(12) no .
C11 C17 3.563(12) no .
C13 C43 3.044(11) no .
C13 C45 3.528(10) no .
C14 C43 3.562(10) no .
C14 C44 2.965(10) no .
C14 C45 3.583(10) no .
C17 C20 2.760(8) no .
C18 C21 2.787(11) no .
C19 C22 2.760(9) no .
C19 C24 3.499(10) no .
C21 C24 3.577(9) no .
C21 C46 3.411(10) no .
C23 C26 3.480(9) no .
C24 C31 2.870(11) no .
C24 C32 3.563(11) no .
C25 C28 2.768(8) no .
C25 C32 3.509(11) no .
C26 C29 2.782(11) no .
C27 C30 2.792(10) no .
C28 C69 3.466(11) no .
C29 C32 3.569(9) no .
C31 C34 3.553(11) no .
C31 C38 3.546(9) no .
C31 C70 2.916(8) no .
C32 C39 2.881(9) no .
C32 C71 2.902(11) no .
C33 C36 2.818(9) no .
C33 C40 3.594(10) no .
C34 C37 2.771(9) no .
C35 C38 2.804(11) no .
C35 C72 3.488(9) no .
C37 C40 3.495(11) no .
C39 C42 3.517(10) no .
C39 C46 3.583(10) no .
C41 C44 2.779(10) no .
C42 C45 2.761(10) no .
C43 C46 2.770(9) no .
C47 C50 2.749(10) no .
C47 C63 2.880(10) no .
C47 C68 3.002(9) no .
C48 C51 2.758(10) no .
C48 C63 3.070(10) no .
C48 C68 3.346(9) no .
C49 C52 2.775(10) no .
C49 C75 3.380(9) no .
C50 C75 3.030(9) no .
C50 C76 2.874(9) no .
C51 C76 3.338(10) no .
C53 C56 3.081(10) no .
C53 C68 2.973(9) no .
C54 C60 3.088(10) no .
C54 C75 3.026(10) no .
C54 C77 3.576(8) no .
C55 C64 3.099(10) no .
C59 C77 3.058(9) no .
C61 C77 3.596(10) no .
C63 C66 2.814(10) no .
C64 C67 2.766(9) no .
C65 C68 2.756(11) no .
C65 C70 3.559(10) no .
C67 C70 3.577(11) no .
C71 C74 3.591(9) no .
C71 C78 3.502(11) no .
C73 C76 2.806(9) no .
C74 C77 2.770(11) no .
C75 C78 2.771(9) no .
C79 C82 2.707(14) no .
C80 C83 2.637(17) no .
C81 C84 2.797(15) no .
C85 C85 2.752(11) no 2_767
C86 C86 2.713(10) no 2_767
C87 C87 2.789(9) no 2_767
O1 C36 3.266(8) no 2_767
O1 C37 3.421(9) no 2_767
O2 C18 3.391(10) no 2_757
O2 C19 3.230(10) no 2_757
O3 C77 3.093(9) no 2_566
O3 C78 3.081(9) no 2_566
O3 C79 3.600(12) no 1_455
O4 N2 3.108(7) no 1_454
O4 C3 3.258(9) no 1_454
O4 C8 3.261(9) no 1_454
O4 C13 3.491(8) no 1_454
O4 C43 3.290(7) no 1_454
O4 C44 3.571(7) no 1_454
N2 O4 3.108(7) no 1_656
C3 O4 3.258(9) no 1_656
C8 O4 3.261(9) no 1_656
C9 C32 3.421(11) no 1_655
C9 C33 3.531(10) no 1_655
C10 C33 3.478(11) no 1_655
C13 O4 3.491(8) no 1_656
C16 C41 3.596(8) no 2_657
C16 C46 3.462(8) no 2_657
C18 O2 3.391(10) no 2_757
C19 O2 3.230(10) no 2_757
C21 C62 3.448(11) no 2_666
C32 C9 3.421(11) no 1_455
C33 C9 3.531(10) no 1_455
C33 C10 3.478(11) no 1_455
C36 O1 3.266(8) no 2_767
C37 O1 3.421(9) no 2_767
C40 C86 3.507(8) no .
C41 C16 3.596(8) no 2_657
C43 O4 3.290(7) no 1_656
C44 O4 3.571(7) no 1_656
C46 C16 3.462(8) no 2_657
C59 C80 3.584(14) no .
C59 C81 3.510(14) no .
C62 C21 3.448(11) no 2_666
C77 O3 3.093(9) no 2_566
C78 O3 3.081(9) no 2_566
C79 O3 3.600(12) no 1_655
C80 C59 3.584(14) no .
C81 C59 3.510(14) no .
C86 C40 3.507(8) no .
O1 H2 3.0963 no .
O1 H6 3.4161 no .
O1 H9A 3.3015 no .
O1 H9B 2.3724 no .
O2 H5 2.8654 no .
O2 H13A 3.4302 no .
O2 H13B 2.3538 no .
O2 H15B 3.4749 no .
O3 H52 2.7747 no .
O3 H55A 2.6280 no .
O3 H56B 2.4076 no .
O4 H49 2.9814 no .
O4 H51 3.4702 no .
O4 H59A 2.5955 no .
O4 H60B 2.5237 no .
N1 H2 3.4910 no .
N1 H6 3.1249 no .
N1 H10A 3.4371 no .
N1 H10B 2.7494 no .
N1 H11A 3.4167 no .
N1 H11B 2.7460 no .
N1 H18 2.5855 no .
N1 H22 2.6068 no .
N2 H3 2.9008 no .
N2 H14A 3.3384 no .
N2 H14B 2.6609 no .
N2 H15A 3.4309 no .
N2 H15B 2.6861 no .
N2 H43 2.5911 no .
N2 H45 2.6300 no .
N3 H48 2.7911 no .
N3 H56A 3.3642 no .
N3 H56B 2.7455 no .
N3 H57A 3.3590 no .
N3 H57B 2.7757 no .
N3 H64 2.6048 no .
N3 H68 2.6182 no .
N4 H51 3.0114 no .
N4 H60A 3.3425 no .
N4 H60B 2.6973 no .
N4 H61A 3.3818 no .
N4 H61B 2.8374 no .
N4 H75 2.6404 no .
N4 H77 2.5896 no .
C1 H3 3.2696 no .
C1 H5 3.2835 no .
C1 H22 3.1680 no .
C2 H6 3.2242 no .
C2 H22 3.1244 no .
C3 H5 3.2692 no .
C4 H2 3.2450 no .
C4 H6 3.2481 no .
C4 H45 2.9729 no .
C5 H3 3.2700 no .
C5 H45 3.2746 no .
C6 H2 3.2259 no .
C7 H2 2.6470 no .
C7 H6 2.6791 no .
C7 H9A 2.9688 no .
C7 H9B 2.4921 no .
C7 H11B 3.3929 no .
C7 H18 3.5183 no .
C7 H22 3.0700 no .
C8 H3 2.6692 no .
C8 H5 2.6579 no .
C8 H13A 3.0671 no .
C8 H13B 2.5035 no .
C8 H15B 3.1608 no .
C8 H45 3.0048 no .
C9 H11A 2.5521 no .
C9 H11B 2.5692 no .
C9 H18 3.0611 no .
C10 H12A 2.6394 no .
C10 H12B 2.6493 no .
C10 H12C 3.2747 no .
C11 H9A 3.2166 no .
C11 H9B 2.4866 no .
C11 H22 3.4461 no .
C12 H10A 2.5743 no .
C12 H10B 2.5920 no .
C13 H15A 2.7205 no .
C13 H15B 2.6585 no .
C13 H43 2.9161 no .
C14 H16A 2.7125 no .
C14 H16B 2.7202 no .
C14 H16C 3.3409 no .
C15 H13A 3.3440 no .
C15 H13B 2.6740 no .
C15 H45 3.5192 no .
C16 H14A 2.7285 no .
C16 H14B 2.6672 no .
C17 H6 3.3247 no .
C17 H9A 2.8287 no .
C17 H9B 3.2844 no .
C17 H10B 2.5855 no .
C17 H11B 3.1392 no .
C17 H19 3.2480 no .
C17 H21 3.2482 no .
C18 H6 3.3638 no .
C18 H9A 3.0262 no .
C18 H10B 3.0666 no .
C18 H22 3.2485 no .
C19 H21 3.2702 no .
C20 H18 3.2733 no .
C20 H22 3.2473 no .
C20 H46 2.9862 no .
C21 H19 3.2676 no .
C21 H46 2.9434 no .
C22 H2 3.5255 no .
C22 H10B 2.9628 no .
C22 H11B 3.0175 no .
C22 H18 3.2532 no .
C23 H19 2.5913 no .
C23 H21 2.6549 no .
C23 H26 3.4009 no .
C23 H46 2.9334 no .
C24 H19 3.4322 no .
C24 H21 3.5713 no .
C24 H26 2.5752 no .
C24 H46 3.3988 no .
C25 H27 3.2536 no .
C26 H28 3.2343 no .
C28 H26 3.2322 no .
C29 H27 3.2699 no .
C30 H26 3.2792 no .
C30 H28 3.2763 no .
C33 H35 3.2915 no .
C33 H37 3.2819 no .
C34 H36 3.2604 no .
C35 H37 3.2528 no .
C37 H35 3.2564 no .
C38 H36 3.3005 no .
C39 H21 3.2860 no .
C39 H37 2.5908 no .
C39 H42 3.4536 no .
C39 H46 3.5670 no .
C40 H21 3.0354 no .
C40 H37 3.4190 no .
C40 H42 2.6165 no .
C40 H46 2.6376 no .
C41 H21 3.3295 no .
C41 H43 3.2741 no .
C41 H45 3.2548 no .
C42 H46 3.2473 no .
C43 H3 3.0267 no .
C43 H13A 2.8356 no .
C43 H14B 3.0398 no .
C43 H45 3.2563 no .
C44 H3 2.8320 no .
C44 H13A 2.7494 no .
C44 H13B 3.3046 no .
C44 H14B 2.6044 no .
C44 H15B 3.1740 no .
C44 H42 3.2567 no .
C44 H46 3.2444 no .
C45 H3 3.5450 no .
C45 H14B 3.0891 no .
C45 H15B 3.1286 no .
C45 H43 3.2580 no .
C46 H21 3.1569 no .
C46 H42 3.2467 no .
C47 H49 3.2370 no .
C47 H51 3.2555 no .
C47 H68 2.7776 no .
C48 H52 3.2661 no .
C48 H68 3.4600 no .
C49 H51 3.2349 no .
C49 H75 2.8356 no .
C50 H48 3.2504 no .
C50 H52 3.2486 no .
C50 H75 2.8158 no .
C51 H49 3.2337 no .
C52 H48 3.2655 no .
C52 H68 3.1468 no .
C53 H48 2.6913 no .
C53 H52 2.6466 no .
C53 H55A 2.6607 no .
C53 H55B 3.2455 no .
C53 H56B 2.8062 no .
C53 H57B 3.2684 no .
C53 H68 2.7664 no .
C54 H49 2.6511 no .
C54 H51 2.6379 no .
C54 H59A 2.6293 no .
C54 H59B 3.2367 no .
C54 H60B 2.8029 no .
C54 H61B 3.4025 no .
C54 H75 2.8474 no .
C55 H57A 2.6449 no .
C55 H57B 2.6692 no .
C55 H64 2.9002 no .
C56 H58A 2.6775 no .
C56 H58B 2.7022 no .
C56 H58C 3.3020 no .
C56 H64 3.5739 no .
C57 H55A 3.2723 no .
C57 H55B 2.6576 no .
C57 H64 3.1938 no .
C58 H56A 2.6133 no .
C58 H56B 2.6400 no .
C59 H61A 2.7303 no .
C59 H61B 2.7883 no .
C59 H77 2.8660 no .
C60 H62A 2.7309 no .
C60 H62B 2.7401 no .
C60 H62C 3.3662 no .
C60 H77 3.3380 no .
C61 H59A 3.3809 no .
C61 H59B 2.7519 no .
C61 H77 2.8219 no .
C62 H60A 2.6672 no .
C62 H60B 2.7295 no .
C63 H48 2.7825 no .
C63 H55A 3.0612 no .
C63 H55B 2.5433 no .
C63 H57B 3.5632 no .
C63 H65 3.2591 no .
C63 H67 3.2592 no .
C64 H48 3.1308 no .
C64 H55B 2.7289 no .
C64 H57A 3.5746 no .
C64 H57B 3.5200 no .
C64 H68 3.2418 no .
C65 H67 3.2626 no .
C66 H64 3.2822 no .
C66 H68 3.2666 no .
C66 H74 3.4744 no .
C67 H65 3.2601 no .
C67 H74 3.2479 no .
C68 H48 3.3878 no .
C68 H64 3.2421 no .
C69 H28 3.3679 no .
C69 H65 2.6561 no .
C69 H67 2.6496 no .
C69 H74 3.2629 no .
C70 H28 2.6037 no .
C70 H65 3.5190 no .
C70 H67 3.5576 no .
C70 H74 3.5225 no .
C71 H35 2.5895 no .
C71 H74 3.5930 no .
C71 H78 3.4349 no .
C72 H35 3.4046 no .
C72 H67 3.4511 no .
C72 H74 2.6493 no .
C72 H78 2.6157 no .
C73 H67 3.5725 no .
C73 H75 3.2673 no .
C73 H77 3.2761 no .
C74 H67 3.2579 no .
C74 H78 3.2595 no .
C75 H49 3.4868 no .
C75 H77 3.2525 no .
C76 H51 3.2645 no .
C76 H59A 3.1202 no .
C76 H59B 2.5183 no .
C76 H61B 3.4227 no .
C76 H74 3.2833 no .
C76 H78 3.2527 no .
C77 H59B 2.7267 no .
C77 H61A 3.2676 no .
C77 H61B 3.2107 no .
C77 H75 3.2504 no .
C78 H74 3.2619 no .
C79 H81 3.2704 no .
C79 H83 3.1302 no .
C80 H82 3.2472 no .
C80 H83 3.5868 no .
C80 H84 3.1841 no .
C81 H79 3.2583 no .
C81 H83 3.2098 no .
C82 H80 3.2377 no .
C82 H84 3.2128 no .
C83 H79 3.1420 no .
C83 H80 3.5866 no .
C83 H81 3.2312 no .
C84 H80 3.1670 no .
C84 H82 3.2069 no .
C85 H86 3.2295 no 2_767
C85 H87 3.2607 no .
C86 H85 3.2367 no 2_767
C86 H87 3.2327 no 2_767
C87 H85 3.2580 no .
C87 H86 3.2230 no 2_767
H2 H3 2.3419 no .
H2 H22 2.9324 no .
H3 H43 3.0914 no .
H5 H6 2.3431 no .
H5 H45 3.4128 no .
H6 H18 3.1516 no .
H9A H10A 2.3927 no .
H9A H10B 2.5811 no .
H9A H11A 3.3573 no .
H9A H11B 3.5073 no .
H9A H18 2.6871 no .
H9B H10A 2.5580 no .
H9B H10B 2.9462 no .
H9B H11A 2.2532 no .
H9B H11B 2.7073 no .
H10A H11A 2.2862 no .
H10A H11B 2.7923 no .
H10A H12A 2.8710 no .
H10A H12B 2.4001 no .
H10A H12C 3.4661 no .
H10B H11A 2.7923 no .
H10B H11B 2.2750 no .
H10B H12A 2.4080 no .
H10B H12B 2.9103 no .
H10B H12C 3.4749 no .
H10B H18 3.4262 no .
H10B H22 3.2621 no .
H11A H12A 3.0190 no .
H11A H12B 2.5531 no .
H11A H12C 2.5671 no .
H11B H12A 2.5596 no .
H11B H12B 3.0191 no .
H11B H12C 2.5601 no .
H11B H22 2.6024 no .
H13A H14A 2.3213 no .
H13A H14B 2.4071 no .
H13A H15A 3.5716 no .
H13A H15B 3.5834 no .
H13A H43 2.4268 no .
H13B H14A 2.4090 no .
H13B H14B 2.8695 no .
H13B H15A 2.5127 no .
H13B H15B 2.8780 no .
H14A H15A 2.3175 no .
H14A H15B 2.8351 no .
H14A H16A 3.0361 no .
H14A H16B 2.5701 no .
H14B H15A 2.8351 no .
H14B H15B 2.3666 no .
H14B H16A 2.4967 no .
H14B H16B 2.9546 no .
H14B H16C 3.5583 no .
H14B H43 3.3037 no .
H14B H45 3.3615 no .
H15A H16A 2.8568 no .
H15A H16B 2.3636 no .
H15A H16C 2.3545 no .
H15B H16A 2.3698 no .
H15B H16B 2.8566 no .
H15B H16C 2.3484 no .
H15B H45 2.6895 no .
H18 H19 2.3497 no .
H21 H22 2.3259 no .
H21 H46 2.7664 no .
H26 H27 2.3279 no .
H27 H28 2.3021 no .
H35 H36 2.3346 no .
H36 H37 2.3409 no .
H42 H43 2.3441 no .
H45 H46 2.3203 no .
H48 H49 2.3388 no .
H48 H57B 3.1304 no .
H48 H64 3.3297 no .
H49 H75 2.7403 no .
H51 H52 2.3509 no .
H51 H61B 3.0416 no .
H52 H68 3.2697 no .
H55A H56A 2.2812 no .
H55A H56B 2.3361 no .
H55A H57A 3.5086 no .
H55A H57B 3.5613 no .
H55B H56A 2.3316 no .
H55B H56B 2.8324 no .
H55B H57A 2.4636 no .
H55B H57B 2.9726 no .
H55B H64 2.4304 no .
H56A H57A 2.2897 no .
H56A H57B 2.7847 no .
H56A H58A 2.8966 no .
H56A H58B 2.4627 no .
H56A H58C 3.5056 no .
H56B H57A 2.7848 no .
H56B H57B 2.2696 no .
H56B H58A 2.4634 no .
H56B H58B 2.9746 no .
H56B H58C 3.5121 no .
H57A H58A 2.9122 no .
H57A H58B 2.4227 no .
H57A H58C 2.4327 no .
H57A H64 2.7398 no .
H57B H58A 2.4423 no .
H57B H58B 2.9119 no .
H57B H58C 2.4135 no .
H57B H64 2.9178 no .
H59A H60A 2.3014 no .
H59A H60B 2.3559 no .
H59B H60A 2.3616 no .
H59B H60B 2.8484 no .
H59B H61A 2.5549 no .
H59B H61B 3.0829 no .
H59B H77 2.4929 no .
H60A H61A 2.3764 no .
H60A H61B 2.8417 no .
H60A H62A 2.9377 no .
H60A H62B 2.5039 no .
H60A H62C 3.5642 no .
H60B H61A 2.8424 no .
H60B H61B 2.3269 no .
H60B H62A 2.5593 no .
H60B H62B 3.0464 no .
H61A H62A 2.8783 no .
H61A H62B 2.3889 no .
H61A H62C 2.3828 no .
H61A H77 2.3861 no .
H61B H62A 2.3959 no .
H61B H62B 2.8782 no .
H61B H62C 2.3758 no .
H61B H77 2.5248 no .
H64 H65 2.3167 no .
H67 H68 2.3163 no .
H67 H74 2.8680 no .
H74 H75 2.3383 no .
H77 H78 2.3234 no .
H79 H80 2.2401 no .
H79 H84 2.2950 no .
H80 H81 2.3952 no .
H81 H82 2.4113 no .
H82 H83 2.2304 no .
H83 H84 2.2771 no .
H85 H86 2.2918 no .
H85 H87 2.3396 no 2_767
H86 H87 2.3492 no .
O1 H16C 2.9236 no 2_757
O1 H36 2.5630 no 2_767
O1 H37 2.8689 no 2_767
O2 H18 2.9163 no 2_757
O2 H19 2.5955 no 2_757
O2 H81 3.1030 no 1_656
O3 H61A 3.4778 no 2_566
O3 H77 2.5598 no 2_566
O3 H78 2.5435 no 2_566
O3 H79 2.6818 no 1_455
O4 H3 2.4581 no 1_454
O4 H13A 3.0457 no 1_454
O4 H43 2.6469 no 1_454
N1 H15A 3.5105 no 2_757
N1 H16C 3.2967 no 2_757
N3 H61A 3.5679 no 2_566
N3 H61B 3.4924 no 2_566
N3 H62C 3.0860 no 2_566
C1 H82 3.4713 no 1_656
C2 H36 3.5568 no 2_767
C2 H59A 3.3921 no 1_656
C2 H60A 3.3844 no 1_656
C3 H59A 2.8476 no 1_656
C3 H60A 3.5283 no 1_656
C3 H60B 3.3632 no 1_656
C4 H59A 3.5103 no 1_656
C5 H5 3.3722 no 2_757
C5 H82 3.2574 no 1_656
C6 H15B 3.4612 no 2_757
C6 H82 3.1783 no 1_656
C7 H16C 3.1076 no 2_757
C7 H36 3.4148 no 2_767
C7 H37 3.4987 no 2_767
C8 H18 3.5604 no 2_757
C9 H15A 3.3378 no 2_757
C9 H16C 3.2216 no 2_757
C10 H67 3.2910 no 1_655
C11 H86 3.4371 no 2_767
C12 H42 3.4671 no 2_767
C12 H62A 3.2864 no 2_666
C12 H67 3.5398 no 1_655
C12 H85 3.3362 no 2_767
C13 H49 3.3141 no 1_656
C14 H83 3.4953 no 1_556
C15 H6 3.3623 no 2_757
C15 H9A 3.2148 no 2_757
C15 H18 2.9841 no 2_757
C16 H9A 3.2508 no 2_757
C16 H46 3.2623 no 2_657
C18 H15A 3.2487 no 2_757
C18 H15B 3.5509 no 2_757
C19 H65 3.5409 no 1_655
C20 H62C 3.5265 no 2_666
C21 H62A 3.2128 no 2_666
C21 H62B 3.2144 no 2_666
C21 H62C 3.3405 no 2_666
C22 H62A 3.5237 no 2_666
C23 H55B 3.3409 no 1_655
C23 H62C 3.5044 no 2_666
C24 H16B 3.3299 no 2_657
C24 H55B 2.9556 no 1_655
C25 H14A 2.9171 no 2_657
C25 H16B 3.3348 no 2_657
C25 H55B 3.1312 no 1_655
C25 H57A 3.1888 no 1_655
C26 H14A 2.7961 no 2_657
C26 H57A 3.2012 no 1_655
C26 H58C 3.4874 no 2_556
C27 H13A 3.4811 no 2_657
C27 H14A 2.8992 no 2_657
C27 H48 3.0586 no 2_556
C27 H57A 3.3912 no 1_655
C27 H57B 3.1740 no 2_556
C28 H13A 3.5518 no 2_657
C28 H13B 3.0955 no 2_657
C28 H14A 3.0933 no 2_657
C28 H48 3.1194 no 2_556
C28 H49 3.4128 no 2_556
C28 H57A 3.5634 no 1_655
C28 H58B 3.2217 no 1_655
C29 H13B 3.4590 no 2_657
C29 H14A 3.2282 no 2_657
C29 H15A 3.2535 no 2_657
C29 H56A 3.1679 no 1_655
C29 H57A 3.5506 no 1_655
C29 H58B 3.2444 no 1_655
C30 H14A 3.1515 no 2_657
C30 H15A 3.3213 no 2_657
C30 H16B 3.3431 no 2_657
C30 H55B 3.2708 no 1_655
C30 H56A 2.9556 no 1_655
C30 H57A 3.3620 no 1_655
C31 H9A 3.0059 no 1_455
C31 H10A 3.4422 no 1_455
C31 H16B 3.3731 no 2_657
C31 H55A 3.4553 no 1_655
C31 H55B 3.1849 no 1_655
C31 H56A 2.9682 no 1_655
C32 H9A 2.9754 no 1_455
C32 H9B 3.2279 no 1_455
C32 H10A 2.9464 no 1_455
C32 H55A 3.3308 no 1_655
C32 H55B 3.5179 no 1_655
C32 H56A 3.4416 no 1_655
C32 H62B 3.4733 no 2_666
C33 H9A 3.4841 no 1_455
C33 H9B 3.0742 no 1_455
C33 H10A 2.8503 no 1_455
C33 H11A 3.2185 no 1_455
C33 H61A 3.5298 no 2_666
C33 H62B 3.0995 no 2_666
C34 H10A 2.8986 no 1_455
C34 H11A 3.2649 no 1_455
C34 H12B 3.2736 no 1_455
C34 H60A 3.5768 no 2_666
C34 H61A 3.1537 no 2_666
C35 H11A 3.2358 no 1_455
C35 H12B 3.2475 no 1_455
C35 H59B 3.2715 no 2_666
C35 H60A 3.1828 no 2_666
C35 H61A 3.5405 no 2_666
C36 H2 3.5565 no 2_767
C36 H11A 3.1214 no 1_455
C36 H60A 3.0506 no 2_666
C37 H2 3.5775 no 2_767
C37 H9B 3.5643 no 1_455
C37 H11A 3.0547 no 1_455
C37 H60A 3.3057 no 2_666
C37 H87 2.9911 no .
C38 H9B 2.8449 no 1_455
C38 H11A 3.1331 no 1_455
C38 H62B 3.0901 no 2_666
C38 H87 3.1680 no .
C39 H9B 2.8480 no 1_455
C39 H62B 3.4118 no 2_666
C39 H86 3.0393 no .
C39 H87 3.2166 no .
C40 H9B 3.4155 no 1_455
C40 H16B 3.2405 no 2_657
C40 H16C 3.2042 no 2_657
C40 H86 2.7861 no .
C41 H16A 3.5580 no 2_657
C41 H16B 3.3389 no 2_657
C41 H16C 3.3026 no 2_657
C41 H86 3.0214 no .
C42 H12C 3.2272 no 2_767
C42 H83 3.3736 no 1_556
C42 H86 2.9521 no .
C43 H12C 3.3035 no 2_767
C43 H83 3.1461 no 1_556
C46 H16A 3.2114 no 2_657
C46 H16B 3.0707 no 2_657
C46 H16C 3.5513 no 2_657
C47 H79 3.2107 no 1_455
C48 H27 2.9149 no 2_556
C48 H28 3.1910 no 2_556
C49 H13A 3.2912 no 1_454
C49 H27 3.4784 no 2_556
C49 H28 3.2708 no 2_556
C51 H52 3.4376 no 2_566
C52 H51 3.4561 no 2_566
C53 H61B 3.4907 no 2_566
C53 H77 3.2353 no 2_566
C53 H78 3.5929 no 2_566
C53 H79 3.1371 no 1_455
C54 H3 3.4778 no 1_454
C55 H61A 3.2848 no 2_566
C55 H62C 2.9398 no 2_566
C56 H74 3.4553 no 1_455
C57 H57A 3.4482 no 2_456
C57 H58C 3.0978 no 2_456
C58 H57A 3.2583 no 2_456
C58 H64 3.2707 no 2_456
C58 H74 3.5597 no 1_455
C58 H80 3.4968 no 1_455
C59 H3 3.2004 no 1_454
C59 H80 3.5643 no .
C59 H81 3.4777 no .
C60 H2 3.4987 no 1_454
C60 H3 3.1351 no 1_454
C60 H85 3.3684 no 1_454
C60 H87 3.3490 no 2_666
C61 H55A 3.0474 no 2_566
C61 H68 3.3710 no 2_566
C62 H12A 3.2563 no 2_666
C62 H21 3.0710 no 2_666
C62 H55A 3.1445 no 2_566
C62 H55B 3.5583 no 2_566
C62 H68 3.4690 no 2_566
C62 H87 3.1459 no 2_666
C63 H62C 2.9343 no 2_566
C64 H58C 3.2810 no 2_456
C65 H19 3.3418 no 1_455
C66 H10B 3.3684 no 1_455
C67 H10A 3.4595 no 1_455
C67 H10B 3.1167 no 1_455
C67 H12A 3.5821 no 1_455
C68 H61B 3.2568 no 2_566
C68 H62C 3.0164 no 2_566
C69 H10A 3.4629 no 1_455
C69 H10B 3.4656 no 1_455
C70 H9A 3.4948 no 1_455
C70 H15A 3.4773 no 2_657
C70 H56A 3.4340 no 1_655
C70 H58B 3.4360 no 1_655
C71 H10A 3.0371 no 1_455
C71 H12B 3.2763 no 1_455
C71 H55A 3.2305 no 1_655
C71 H56A 3.5097 no 1_655
C71 H61A 3.3239 no 2_666
C72 H55A 3.3706 no 1_655
C72 H56A 3.1912 no 1_655
C72 H56B 3.3369 no 1_655
C73 H56A 3.4832 no 1_655
C73 H56B 3.1845 no 1_655
C74 H56A 3.3361 no 1_655
C74 H56B 3.1809 no 1_655
C74 H58A 3.4955 no 1_655
C74 H80 3.5224 no .
C75 H80 3.0515 no .
C76 H52 3.5944 no 2_566
C76 H80 3.1817 no .
C77 H52 2.9713 no 2_566
C78 H52 2.9985 no 2_566
C78 H78 3.2573 no 2_666
C79 H26 3.5159 no 2_656
C79 H27 3.1262 no 2_656
C79 H35 3.1206 no 2_666
C79 H59B 3.5099 no .
C80 H26 3.0977 no 2_656
C80 H27 3.5303 no 2_656
C80 H58A 3.1867 no 1_655
C80 H59A 3.3462 no .
C80 H59B 3.0284 no .
C81 H26 2.8994 no 2_656
C81 H59A 2.8988 no .
C81 H59B 3.2738 no .
C82 H26 3.1885 no 2_656
C82 H36 3.5666 no 2_666
C82 H59A 3.5127 no .
C83 H13A 3.5465 no 1_554
C83 H14B 3.4994 no 1_554
C83 H26 3.5426 no 2_656
C83 H35 3.2173 no 2_666
C83 H36 3.2878 no 2_666
C84 H13A 3.4102 no 1_554
C84 H27 3.2809 no 2_656
C84 H35 2.8638 no 2_666
C84 H43 3.5754 no 1_554
C85 H2 3.0969 no .
C85 H11B 3.2221 no 2_767
C85 H12C 3.5993 no 2_767
C85 H22 3.3986 no .
C85 H22 3.1374 no 2_767
C85 H60B 3.4394 no 1_656
C85 H62A 3.3827 no 1_656
C86 H11B 3.0160 no 2_767
C86 H21 3.5408 no .
C86 H22 3.3485 no .
C86 H22 3.1740 no 2_767
C86 H37 3.5577 no .
C86 H42 3.5681 no .
C87 H2 2.8842 no 2_767
C87 H21 3.2885 no .
C87 H22 3.2011 no .
C87 H22 3.3536 no 2_767
C87 H37 3.4354 no .
C87 H60A 3.4128 no 2_666
C87 H62A 3.4194 no 2_666
C87 H62B 3.2255 no 2_666
H2 C36 3.5565 no 2_767
H2 C37 3.5775 no 2_767
H2 C60 3.4987 no 1_656
H2 C85 3.0969 no .
H2 C87 2.8842 no 2_767
H2 H36 3.2423 no 2_767
H2 H37 3.2738 no 2_767
H2 H59A 3.4612 no 1_656
H2 H60A 2.8158 no 1_656
H2 H60B 3.3681 no 1_656
H2 H85 3.0272 no .
H2 H87 2.7004 no 2_767
H3 O4 2.4581 no 1_656
H3 C54 3.4778 no 1_656
H3 C59 3.2004 no 1_656
H3 C60 3.1351 no 1_656
H3 H59A 2.5476 no 1_656
H3 H60A 3.1320 no 1_656
H3 H60B 2.6010 no 1_656
H3 H85 3.0258 no .
H5 C5 3.3722 no 2_757
H5 H5 3.0011 no 2_757
H5 H6 3.3746 no 2_757
H5 H19 3.5327 no 2_757
H5 H45 3.2598 no 2_757
H5 H82 3.5486 no 1_656
H6 C15 3.3623 no 2_757
H6 H5 3.3746 no 2_757
H6 H15B 2.5238 no 2_757
H6 H16C 3.2654 no 2_757
H6 H45 3.0207 no 2_757
H6 H82 3.4625 no 1_656
H9A C15 3.2148 no 2_757
H9A C16 3.2508 no 2_757
H9A C31 3.0059 no 1_655
H9A C32 2.9754 no 1_655
H9A C33 3.4841 no 1_655
H9A C70 3.4948 no 1_655
H9A H15A 2.4789 no 2_757
H9A H15B 3.5698 no 2_757
H9A H16B 3.3027 no 2_757
H9A H16C 2.7811 no 2_757
H9B C32 3.2279 no 1_655
H9B C33 3.0742 no 1_655
H9B C37 3.5643 no 1_655
H9B C38 2.8449 no 1_655
H9B C39 2.8480 no 1_655
H9B C40 3.4155 no 1_655
H9B H16C 3.0995 no 2_757
H10A C31 3.4422 no 1_655
H10A C32 2.9464 no 1_655
H10A C33 2.8503 no 1_655
H10A C34 2.8986 no 1_655
H10A C67 3.4595 no 1_655
H10A C69 3.4629 no 1_655
H10A C71 3.0371 no 1_655
H10A H67 2.8199 no 1_655
H10B C66 3.3684 no 1_655
H10B C67 3.1167 no 1_655
H10B C69 3.4656 no 1_655
H10B H62A 3.3952 no 2_666
H10B H67 2.8650 no 1_655
H11A C33 3.2185 no 1_655
H11A C34 3.2649 no 1_655
H11A C35 3.2358 no 1_655
H11A C36 3.1214 no 1_655
H11A C37 3.0547 no 1_655
H11A C38 3.1331 no 1_655
H11A H37 3.5117 no 1_655
H11A H42 3.3080 no 2_767
H11A H86 3.5230 no 2_767
H11B C85 3.2221 no 2_767
H11B C86 3.0160 no 2_767
H11B H85 3.1349 no 2_767
H11B H86 2.7155 no 2_767
H12A C62 3.2563 no 2_666
H12A C67 3.5821 no 1_655
H12A H60B 3.2064 no 2_666
H12A H61B 3.3524 no 2_666
H12A H62A 2.3869 no 2_666
H12A H62C 3.5955 no 2_666
H12A H67 3.1521 no 1_655
H12A H68 3.4490 no 1_655
H12A H85 3.1666 no 2_767
H12B C34 3.2736 no 1_655
H12B C35 3.2475 no 1_655
H12B C71 3.2763 no 1_655
H12B H35 3.2063 no 1_655
H12B H67 3.1585 no 1_655
H12C C42 3.2272 no 2_767
H12C C43 3.3035 no 2_767
H12C C85 3.5993 no 2_767
H12C H42 2.6663 no 2_767
H12C H43 2.8173 no 2_767
H12C H60B 3.4252 no 2_666
H12C H62A 3.5652 no 2_666
H12C H85 2.8613 no 2_767
H12C H86 3.4519 no 2_767
H13A O4 3.0457 no 1_656
H13A C27 3.4811 no 2_657
H13A C28 3.5518 no 2_657
H13A C49 3.2912 no 1_656
H13A C83 3.5465 no 1_556
H13A C84 3.4102 no 1_556
H13A H27 3.4373 no 2_657
H13A H28 3.5385 no 2_657
H13A H49 2.8213 no 1_656
H13A H83 3.2252 no 1_556
H13A H84 2.9904 no 1_556
H13B C28 3.0955 no 2_657
H13B C29 3.4590 no 2_657
H13B H18 3.3591 no 2_757
H13B H28 3.0082 no 2_657
H13B H49 2.9173 no 1_656
H14A C25 2.9171 no 2_657
H14A C26 2.7961 no 2_657
H14A C27 2.8992 no 2_657
H14A C28 3.0933 no 2_657
H14A C29 3.2282 no 2_657
H14A C30 3.1515 no 2_657
H14A H26 3.2371 no 2_657
H14A H27 3.3932 no 2_657
H14A H83 3.3989 no 1_556
H14B C83 3.4994 no 1_556
H14B H83 2.8969 no 1_556
H15A N1 3.5105 no 2_757
H15A C9 3.3378 no 2_757
H15A C18 3.2487 no 2_757
H15A C29 3.2535 no 2_657
H15A C30 3.3213 no 2_657
H15A C70 3.4773 no 2_657
H15A H9A 2.4789 no 2_757
H15A H18 2.3428 no 2_757
H15B C6 3.4612 no 2_757
H15B C18 3.5509 no 2_757
H15B H6 2.5238 no 2_757
H15B H9A 3.5698 no 2_757
H15B H18 2.7322 no 2_757
H16A C41 3.5580 no 2_657
H16A C46 3.2114 no 2_657
H16A H16A 3.1308 no 2_657
H16A H46 3.1428 no 2_657
H16B C24 3.3299 no 2_657
H16B C25 3.3348 no 2_657
H16B C30 3.3431 no 2_657
H16B C31 3.3731 no 2_657
H16B C40 3.2405 no 2_657
H16B C41 3.3389 no 2_657
H16B C46 3.0707 no 2_657
H16B H9A 3.3027 no 2_757
H16B H46 2.6452 no 2_657
H16C O1 2.9236 no 2_757
H16C N1 3.2967 no 2_757
H16C C7 3.1076 no 2_757
H16C C9 3.2216 no 2_757
H16C C40 3.2042 no 2_657
H16C C41 3.3026 no 2_657
H16C C46 3.5513 no 2_657
H16C H6 3.2654 no 2_757
H16C H9A 2.7811 no 2_757
H16C H9B 3.0995 no 2_757
H16C H46 3.5358 no 2_657
H18 O2 2.9163 no 2_757
H18 C8 3.5604 no 2_757
H18 C15 2.9841 no 2_757
H18 H13B 3.3591 no 2_757
H18 H15A 2.3428 no 2_757
H18 H15B 2.7322 no 2_757
H19 O2 2.5955 no 2_757
H19 C65 3.3418 no 1_655
H19 H5 3.5327 no 2_757
H19 H65 2.9959 no 1_655
H21 C62 3.0710 no 2_666
H21 C86 3.5408 no .
H21 C87 3.2885 no .
H21 H62A 2.9892 no 2_666
H21 H62B 2.5985 no 2_666
H21 H62C 3.1275 no 2_666
H21 H87 3.1425 no .
H22 C85 3.3986 no .
H22 C85 3.1374 no 2_767
H22 C86 3.3485 no .
H22 C86 3.1740 no 2_767
H22 C87 3.2011 no .
H22 C87 3.3536 no 2_767
H22 H62A 3.5511 no 2_666
H22 H85 3.5936 no 2_767
H26 C79 3.5159 no 2_656
H26 C80 3.0977 no 2_656
H26 C81 2.8994 no 2_656
H26 C82 3.1885 no 2_656
H26 C83 3.5426 no 2_656
H26 H14A 3.2371 no 2_657
H26 H58A 3.2989 no 2_556
H26 H58C 3.2417 no 2_556
H26 H80 3.4610 no 2_656
H26 H81 3.1556 no 2_656
H27 C48 2.9149 no 2_556
H27 C49 3.4784 no 2_556
H27 C79 3.1262 no 2_656
H27 C80 3.5303 no 2_656
H27 C84 3.2809 no 2_656
H27 H13A 3.4373 no 2_657
H27 H14A 3.3932 no 2_657
H27 H48 2.4232 no 2_556
H27 H49 3.4132 no 2_556
H27 H57B 2.7408 no 2_556
H27 H79 3.2495 no 2_656
H27 H84 3.4744 no 2_656
H28 C48 3.1910 no 2_556
H28 C49 3.2708 no 2_556
H28 H13A 3.5385 no 2_657
H28 H13B 3.0082 no 2_657
H28 H48 2.5503 no 2_556
H28 H49 2.7032 no 2_556
H28 H58B 3.2840 no 1_655
H35 C79 3.1206 no 2_666
H35 C83 3.2173 no 2_666
H35 C84 2.8638 no 2_666
H35 H12B 3.2063 no 1_455
H35 H59B 2.9517 no 2_666
H35 H60A 3.5224 no 2_666
H35 H79 3.3742 no 2_666
H35 H83 3.5316 no 2_666
H35 H84 3.0057 no 2_666
H36 O1 2.5630 no 2_767
H36 C2 3.5568 no 2_767
H36 C7 3.4148 no 2_767
H36 C82 3.5666 no 2_666
H36 C83 3.2878 no 2_666
H36 H2 3.2423 no 2_767
H36 H42 3.4900 no 2_667
H36 H60A 3.3422 no 2_666
H36 H83 3.1589 no 2_666
H37 O1 2.8689 no 2_767
H37 C7 3.4987 no 2_767
H37 C86 3.5577 no .
H37 C87 3.4354 no .
H37 H2 3.2738 no 2_767
H37 H11A 3.5117 no 1_455
H37 H86 3.0482 no .
H37 H87 2.8522 no .
H42 C12 3.4671 no 2_767
H42 C86 3.5681 no .
H42 H11A 3.3080 no 2_767
H42 H12C 2.6663 no 2_767
H42 H36 3.4900 no 2_667
H42 H83 3.3167 no 1_556
H42 H85 3.5674 no .
H42 H86 2.7225 no .
H43 O4 2.6469 no 1_656
H43 C84 3.5754 no 1_556
H43 H12C 2.8173 no 2_767
H43 H83 2.9425 no 1_556
H43 H84 2.9282 no 1_556
H45 H5 3.2598 no 2_757
H45 H6 3.0207 no 2_757
H46 C16 3.2623 no 2_657
H46 H16A 3.1428 no 2_657
H46 H16B 2.6452 no 2_657
H46 H16C 3.5358 no 2_657
H48 C27 3.0586 no 2_556
H48 C28 3.1194 no 2_556
H48 H27 2.4232 no 2_556
H48 H28 2.5503 no 2_556
H49 C13 3.3141 no 1_454
H49 C28 3.4128 no 2_556
H49 H13A 2.8213 no 1_454
H49 H13B 2.9173 no 1_454
H49 H27 3.4132 no 2_556
H49 H28 2.7032 no 2_556
H51 C52 3.4561 no 2_566
H51 H52 2.9549 no 2_566
H51 H68 3.0868 no 2_566
H52 C51 3.4376 no 2_566
H52 C76 3.5944 no 2_566
H52 C77 2.9713 no 2_566
H52 C78 2.9985 no 2_566
H52 H51 2.9549 no 2_566
H52 H77 3.0649 no 2_566
H52 H78 3.1155 no 2_566
H55A C31 3.4553 no 1_455
H55A C32 3.3308 no 1_455
H55A C61 3.0474 no 2_566
H55A C62 3.1445 no 2_566
H55A C71 3.2305 no 1_455
H55A C72 3.3706 no 1_455
H55A H61A 2.3969 no 2_566
H55A H61B 3.2415 no 2_566
H55A H62B 3.3816 no 2_566
H55A H62C 2.5913 no 2_566
H55A H77 3.5297 no 2_566
H55B C23 3.3409 no 1_455
H55B C24 2.9556 no 1_455
H55B C25 3.1312 no 1_455
H55B C30 3.2708 no 1_455
H55B C31 3.1849 no 1_455
H55B C32 3.5179 no 1_455
H55B C62 3.5583 no 2_566
H55B H62C 2.6991 no 2_566
H56A C29 3.1679 no 1_455
H56A C30 2.9556 no 1_455
H56A C31 2.9682 no 1_455
H56A C32 3.4416 no 1_455
H56A C70 3.4340 no 1_455
H56A C71 3.5097 no 1_455
H56A C72 3.1912 no 1_455
H56A C73 3.4832 no 1_455
H56A C74 3.3361 no 1_455
H56A H74 2.8697 no 1_455
H56B C72 3.3369 no 1_455
H56B C73 3.1845 no 1_455
H56B C74 3.1809 no 1_455
H56B H74 3.1383 no 1_455
H56B H79 3.3986 no 1_455
H56B H80 3.1154 no 1_455
H57A C25 3.1888 no 1_455
H57A C26 3.2012 no 1_455
H57A C27 3.3912 no 1_455
H57A C28 3.5634 no 1_455
H57A C29 3.5506 no 1_455
H57A C30 3.3620 no 1_455
H57A C57 3.4482 no 2_456
H57A C58 3.2583 no 2_456
H57A H57A 3.2460 no 2_456
H57A H57B 3.2527 no 2_456
H57A H58C 2.4207 no 2_456
H57B C27 3.1740 no 2_556
H57B H27 2.7408 no 2_556
H57B H57A 3.2527 no 2_456
H57B H58C 2.9263 no 2_456
H58A C74 3.4955 no 1_455
H58A C80 3.1867 no 1_455
H58A H26 3.2989 no 2_556
H58A H74 3.2410 no 1_455
H58A H75 3.4558 no 1_455
H58A H80 2.5551 no 1_455
H58B C28 3.2217 no 1_455
H58B C29 3.2444 no 1_455
H58B C70 3.4360 no 1_455
H58B H28 3.2840 no 1_455
H58B H64 3.3937 no 2_456
H58B H74 3.0899 no 1_455
H58C C26 3.4874 no 2_556
H58C C57 3.0978 no 2_456
H58C C64 3.2810 no 2_456
H58C H26 3.2417 no 2_556
H58C H57A 2.4207 no 2_456
H58C H57B 2.9263 no 2_456
H58C H64 2.4177 no 2_456
H59A C2 3.3921 no 1_454
H59A C3 2.8476 no 1_454
H59A C4 3.5103 no 1_454
H59A C80 3.3462 no .
H59A C81 2.8988 no .
H59A C82 3.5127 no .
H59A H2 3.4612 no 1_454
H59A H3 2.5476 no 1_454
H59A H80 3.4794 no .
H59A H81 2.7639 no .
H59B C35 3.2715 no 2_666
H59B C79 3.5099 no .
H59B C80 3.0284 no .
H59B C81 3.2738 no .
H59B H35 2.9517 no 2_666
H59B H80 3.0583 no .
H59B H81 3.4908 no .
H60A C2 3.3844 no 1_454
H60A C3 3.5283 no 1_454
H60A C34 3.5768 no 2_666
H60A C35 3.1828 no 2_666
H60A C36 3.0506 no 2_666
H60A C37 3.3057 no 2_666
H60A C87 3.4128 no 2_666
H60A H2 2.8158 no 1_454
H60A H3 3.1320 no 1_454
H60A H35 3.5224 no 2_666
H60A H36 3.3422 no 2_666
H60A H85 3.2316 no 1_454
H60A H87 2.6495 no 2_666
H60B C3 3.3632 no 1_454
H60B C85 3.4394 no 1_454
H60B H2 3.3681 no 1_454
H60B H3 2.6010 no 1_454
H60B H12A 3.2064 no 2_666
H60B H12C 3.4252 no 2_666
H60B H85 2.6410 no 1_454
H60B H87 3.2786 no 2_666
H61A O3 3.4778 no 2_566
H61A N3 3.5679 no 2_566
H61A C33 3.5298 no 2_666
H61A C34 3.1537 no 2_666
H61A C35 3.5405 no 2_666
H61A C55 3.2848 no 2_566
H61A C71 3.3239 no 2_666
H61A H55A 2.3969 no 2_566
H61B N3 3.4924 no 2_566
H61B C53 3.4907 no 2_566
H61B C68 3.2568 no 2_566
H61B H12A 3.3524 no 2_666
H61B H55A 3.2415 no 2_566
H61B H68 2.5806 no 2_566
H62A C12 3.2864 no 2_666
H62A C21 3.2128 no 2_666
H62A C22 3.5237 no 2_666
H62A C85 3.3827 no 1_454
H62A C87 3.4194 no 2_666
H62A H10B 3.3952 no 2_666
H62A H12A 2.3869 no 2_666
H62A H12C 3.5652 no 2_666
H62A H21 2.9892 no 2_666
H62A H22 3.5511 no 2_666
H62A H68 3.4780 no 2_566
H62A H85 2.9709 no 1_454
H62A H87 3.0218 no 2_666
H62B C21 3.2144 no 2_666
H62B C32 3.4733 no 2_666
H62B C33 3.0995 no 2_666
H62B C38 3.0901 no 2_666
H62B C39 3.4118 no 2_666
H62B C87 3.2255 no 2_666
H62B H21 2.5985 no 2_666
H62B H55A 3.3816 no 2_566
H62B H87 2.4987 no 2_666
H62C N3 3.0860 no 2_566
H62C C20 3.5265 no 2_666
H62C C21 3.3405 no 2_666
H62C C23 3.5044 no 2_666
H62C C55 2.9398 no 2_566
H62C C63 2.9343 no 2_566
H62C C68 3.0164 no 2_566
H62C H12A 3.5955 no 2_666
H62C H21 3.1275 no 2_666
H62C H55A 2.5913 no 2_566
H62C H55B 2.6991 no 2_566
H62C H68 3.0435 no 2_566
H64 C58 3.2707 no 2_456
H64 H58B 3.3937 no 2_456
H64 H58C 2.4177 no 2_456
H65 C19 3.5409 no 1_455
H65 H19 2.9959 no 1_455
H67 C10 3.2910 no 1_455
H67 C12 3.5398 no 1_455
H67 H10A 2.8199 no 1_455
H67 H10B 2.8650 no 1_455
H67 H12A 3.1521 no 1_455
H67 H12B 3.1585 no 1_455
H68 C61 3.3710 no 2_566
H68 C62 3.4690 no 2_566
H68 H12A 3.4490 no 1_455
H68 H51 3.0868 no 2_566
H68 H61B 2.5806 no 2_566
H68 H62A 3.4780 no 2_566
H68 H62C 3.0435 no 2_566
H74 C56 3.4553 no 1_655
H74 C58 3.5597 no 1_655
H74 H56A 2.8697 no 1_655
H74 H56B 3.1383 no 1_655
H74 H58A 3.2410 no 1_655
H74 H58B 3.0899 no 1_655
H75 H58A 3.4558 no 1_655
H75 H80 3.1965 no .
H77 O3 2.5598 no 2_566
H77 C53 3.2353 no 2_566
H77 H52 3.0649 no 2_566
H77 H55A 3.5297 no 2_566
H78 O3 2.5435 no 2_566
H78 C53 3.5929 no 2_566
H78 C78 3.2573 no 2_666
H78 H52 3.1155 no 2_566
H78 H78 2.8226 no 2_666
H78 H79 3.2716 no 2_666
H79 O3 2.6818 no 1_655
H79 C47 3.2107 no 1_655
H79 C53 3.1371 no 1_655
H79 H27 3.2495 no 2_656
H79 H35 3.3742 no 2_666
H79 H56B 3.3986 no 1_655
H79 H78 3.2716 no 2_666
H80 C58 3.4968 no 1_655
H80 C59 3.5643 no .
H80 C74 3.5224 no .
H80 C75 3.0515 no .
H80 C76 3.1817 no .
H80 H26 3.4610 no 2_656
H80 H56B 3.1154 no 1_655
H80 H58A 2.5551 no 1_655
H80 H59A 3.4794 no .
H80 H59B 3.0583 no .
H80 H75 3.1965 no .
H81 O2 3.1030 no 1_454
H81 C59 3.4777 no .
H81 H26 3.1556 no 2_656
H81 H59A 2.7639 no .
H81 H59B 3.4908 no .
H82 C1 3.4713 no 1_454
H82 C5 3.2574 no 1_454
H82 C6 3.1783 no 1_454
H82 H5 3.5486 no 1_454
H82 H6 3.4625 no 1_454
H83 C14 3.4953 no 1_554
H83 C42 3.3736 no 1_554
H83 C43 3.1461 no 1_554
H83 H13A 3.2252 no 1_554
H83 H14A 3.3989 no 1_554
H83 H14B 2.8969 no 1_554
H83 H35 3.5316 no 2_666
H83 H36 3.1589 no 2_666
H83 H42 3.3167 no 1_554
H83 H43 2.9425 no 1_554
H84 H13A 2.9904 no 1_554
H84 H27 3.4744 no 2_656
H84 H35 3.0057 no 2_666
H84 H43 2.9282 no 1_554
H85 C12 3.3362 no 2_767
H85 C60 3.3684 no 1_656
H85 H2 3.0272 no .
H85 H3 3.0258 no .
H85 H11B 3.1349 no 2_767
H85 H12A 3.1666 no 2_767
H85 H12C 2.8613 no 2_767
H85 H22 3.5936 no 2_767
H85 H42 3.5674 no .
H85 H60A 3.2316 no 1_656
H85 H60B 2.6410 no 1_656
H85 H62A 2.9709 no 1_656
H86 C11 3.4371 no 2_767
H86 C39 3.0393 no .
H86 C40 2.7861 no .
H86 C41 3.0214 no .
H86 C42 2.9521 no .
H86 H11A 3.5230 no 2_767
H86 H11B 2.7155 no 2_767
H86 H12C 3.4519 no 2_767
H86 H37 3.0482 no .
H86 H42 2.7225 no .
H87 C37 2.9911 no .
H87 C38 3.1680 no .
H87 C39 3.2166 no .
H87 C60 3.3490 no 2_666
H87 C62 3.1459 no 2_666
H87 H2 2.7004 no 2_767
H87 H21 3.1425 no .
H87 H37 2.8522 no .
H87 H60A 2.6495 no 2_666
H87 H60B 3.2786 no 2_666
H87 H62A 3.0218 no 2_666
H87 H62B 2.4987 no 2_666

loop_
_geom_torsion_atom_site_label_1
_geom_torsion_atom_site_label_2
_geom_torsion_atom_site_label_3
_geom_torsion_atom_site_label_4
_geom_torsion
_geom_torsion_publ_flag
_geom_torsion_site_symmetry_1
_geom_torsion_site_symmetry_3
_geom_torsion_site_symmetry_4
C7 N1 C9 C10 -135.5(6) no . . .
C9 N1 C7 O1 5.2(12) no . . .
C9 N1 C7 C1 -171.5(6) no . . .
C7 N1 C17 C18 -111.2(8) no . . .
C7 N1 C17 C22 69.8(10) no . . .
C17 N1 C7 O1 -172.8(7) no . . .
C17 N1 C7 C1 10.5(10) no . . .
C9 N1 C17 C18 70.8(9) no . . .
C9 N1 C17 C22 -108.2(8) no . . .
C17 N1 C9 C10 42.7(9) no . . .
C8 N2 C13 C14 -122.6(6) no . . .
C13 N2 C8 O2 3.1(9) no . . .
C13 N2 C8 C4 -174.6(5) no . . .
C8 N2 C44 C43 -121.9(6) no . . .
C8 N2 C44 C45 61.0(7) no . . .
C44 N2 C8 O2 -173.8(5) no . . .
C44 N2 C8 C4 8.4(8) no . . .
C13 N2 C44 C43 61.0(6) no . . .
C13 N2 C44 C45 -116.1(6) no . . .
C44 N2 C13 C14 54.6(7) no . . .
C53 N3 C55 C56 61.9(7) no . . .
C55 N3 C53 O3 6.6(8) no . . .
C55 N3 C53 C47 -166.6(4) no . . .
C53 N3 C63 C64 -139.2(6) no . . .
C53 N3 C63 C68 40.8(9) no . . .
C63 N3 C53 O3 -159.3(5) no . . .
C63 N3 C53 C47 27.5(8) no . . .
C55 N3 C63 C64 55.4(8) no . . .
C55 N3 C63 C68 -124.6(6) no . . .
C63 N3 C55 C56 -132.1(6) no . . .
C54 N4 C59 C60 68.0(7) no . . .
C59 N4 C54 O4 7.1(10) no . . .
C59 N4 C54 C50 -169.4(5) no . . .
C54 N4 C76 C75 46.5(10) no . . .
C54 N4 C76 C77 -136.3(7) no . . .
C76 N4 C54 O4 -162.8(6) no . . .
C76 N4 C54 C50 20.7(9) no . . .
C59 N4 C76 C75 -123.2(6) no . . .
C59 N4 C76 C77 54.0(9) no . . .
C76 N4 C59 C60 -121.8(6) no . . .
C2 C1 C6 C5 -0.3(9) no . . .
C6 C1 C2 C3 -2.3(9) no . . .
C2 C1 C7 O1 76.8(9) no . . .
C2 C1 C7 N1 -106.3(7) no . . .
C7 C1 C2 C3 179.8(5) no . . .
C6 C1 C7 O1 -101.1(8) no . . .
C6 C1 C7 N1 75.8(9) no . . .
C7 C1 C6 C5 177.6(5) no . . .
C1 C2 C3 C4 2.0(9) no . . .
C2 C3 C4 C5 0.8(8) no . . .
C2 C3 C4 C8 177.5(5) no . . .
C3 C4 C5 C6 -3.3(9) no . . .
C3 C4 C8 O2 -120.7(7) no . . .
C3 C4 C8 N2 57.1(7) no . . .
C5 C4 C8 O2 56.0(8) no . . .
C5 C4 C8 N2 -126.1(6) no . . .
C8 C4 C5 C6 -180.0(5) no . . .
C4 C5 C6 C1 3.1(10) no . . .
N1 C9 C10 C11 76.5(7) no . . .
C9 C10 C11 C12 179.0(6) no . . .
N2 C13 C14 C15 66.7(7) no . . .
C13 C14 C15 C16 -175.8(5) no . . .
N1 C17 C18 C19 -175.7(7) no . . .
N1 C17 C22 C21 175.7(6) no . . .
C18 C17 C22 C21 -3.3(12) no . . .
C22 C17 C18 C19 3.3(12) no . . .
C17 C18 C19 C20 -2.2(11) no . . .
C18 C19 C20 C21 1.0(11) no . . .
C18 C19 C20 C23 178.6(7) no . . .
C19 C20 C21 C22 -0.9(11) no . . .
C23 C20 C21 C22 -178.4(6) no . . .
C20 C21 C22 C17 2.0(11) no . . .
C24 C25 C26 C27 179.6(6) no . . .
C24 C25 C30 C29 -179.1(6) no . . .
C24 C25 C30 C31 2.3(10) no . . .
C26 C25 C30 C29 1.3(10) no . . .
C26 C25 C30 C31 -177.3(6) no . . .
C30 C25 C26 C27 -0.7(10) no . . .
C25 C26 C27 C28 -0.6(11) no . . .
C26 C27 C28 C29 1.3(11) no . . .
C27 C28 C29 C30 -0.7(11) no . . .
C27 C28 C29 C70 179.1(6) no . . .
C28 C29 C30 C25 -0.6(10) no . . .
C28 C29 C30 C31 178.0(6) no . . .
C70 C29 C30 C25 179.7(6) no . . .
C70 C29 C30 C31 -1.7(10) no . . .
C32 C33 C34 C35 178.0(5) no . . .
C32 C33 C34 C71 -0.2(9) no . . .
C32 C33 C38 C37 -176.3(5) no . . .
C32 C33 C38 C39 3.0(9) no . . .
C34 C33 C38 C37 2.2(9) no . . .
C34 C33 C38 C39 -178.5(5) no . . .
C38 C33 C34 C35 -0.5(9) no . . .
C38 C33 C34 C71 -178.7(5) no . . .
C33 C34 C35 C36 -1.5(9) no . . .
C71 C34 C35 C36 176.8(5) no . . .
C34 C35 C36 C37 1.6(9) no . . .
C35 C36 C37 C38 0.2(9) no . . .
C36 C37 C38 C33 -2.1(9) no . . .
C36 C37 C38 C39 178.6(5) no . . .
C40 C41 C42 C43 -174.7(5) no . . .
C40 C41 C46 C45 176.1(5) no . . .
C42 C41 C46 C45 0.3(8) no . . .
C46 C41 C42 C43 1.2(9) no . . .
C41 C42 C43 C44 -1.5(9) no . . .
C42 C43 C44 N2 -176.9(5) no . . .
C42 C43 C44 C45 0.3(9) no . . .
N2 C44 C45 C46 178.3(5) no . . .
C43 C44 C45 C46 1.2(8) no . . .
C44 C45 C46 C41 -1.5(8) no . . .
C48 C47 C52 C51 -2.4(9) no . . .
C52 C47 C48 C49 -1.8(9) no . . .
C48 C47 C53 O3 -127.9(7) no . . .
C48 C47 C53 N3 45.5(8) no . . .
C53 C47 C48 C49 173.1(5) no . . .
C52 C47 C53 O3 47.2(8) no . . .
C52 C47 C53 N3 -139.5(6) no . . .
C53 C47 C52 C51 -177.4(5) no . . .
C47 C48 C49 C50 5.2(9) no . . .
C48 C49 C50 C51 -4.5(9) no . . .
C48 C49 C50 C54 -176.8(5) no . . .
C49 C50 C51 C52 0.3(9) no . . .
C49 C50 C54 O4 65.5(9) no . . .
C49 C50 C54 N4 -117.8(6) no . . .
C51 C50 C54 O4 -106.8(7) no . . .
C51 C50 C54 N4 69.8(8) no . . .
C54 C50 C51 C52 172.5(5) no . . .
C50 C51 C52 C47 3.1(9) no . . .
N3 C55 C56 C57 62.7(9) no . . .
C55 C56 C57 C58 178.3(6) no . . .
N4 C59 C60 C61 63.4(6) no . . .
C59 C60 C61 C62 175.8(5) no . . .
N3 C63 C64 C65 176.0(6) no . . .
N3 C63 C68 C67 -176.7(5) no . . .
C64 C63 C68 C67 3.4(10) no . . .
C68 C63 C64 C65 -4.1(10) no . . .
C63 C64 C65 C66 1.4(11) no . . .
C64 C65 C66 C67 2.1(10) no . . .
C64 C65 C66 C69 -177.3(6) no . . .
C65 C66 C67 C68 -2.8(10) no . . .
C69 C66 C67 C68 176.6(6) no . . .
C66 C67 C68 C63 0.0(10) no . . .
C72 C73 C74 C75 175.8(6) no . . .
C72 C73 C78 C77 -175.0(6) no . . .
C74 C73 C78 C77 2.8(10) no . . .
C78 C73 C74 C75 -1.9(10) no . . .
C73 C74 C75 C76 -1.4(10) no . . .
C74 C75 C76 N4 -178.9(6) no . . .
C74 C75 C76 C77 3.9(10) no . . .
N4 C76 C77 C78 179.7(6) no . . .
C75 C76 C77 C78 -3.0(10) no . . .
C76 C77 C78 C73 -0.3(10) no . . .
C80 C79 C84 C83 2.9(18) no . . .
C84 C79 C80 C81 -1.6(18) no . . .
C79 C80 C81 C82 -1.1(16) no . . .
C80 C81 C82 C83 2.4(15) no . . .
C81 C82 C83 C84 -1.2(18) no . . .
C82 C83 C84 C79 -1.5(18) no . . .
C86 C85 C87 C86 -3.3(11) no . 2_767 2_767
C87 C85 C86 C87 3.4(11) no 2_767 . .
C85 C86 C87 C85 -3.3(11) no . . 2_767
